data_7119279
loop_
_publ_author_name
'Kazeminejad, Neda'
'Munzel, Denise'
'Gamer, Michael T.'
'Roesky, Peter W.'

_publ_section_title
;
 Bis(amidinate) ligands in early lanthanide chemistry - synthesis,
 structures, and hydroamination catalysis.
;
_journal_issue 6
_journal_name_full 'Chemical communications (Cambridge, England)'
_journal_page_first 1060
_journal_page_last 1063
_journal_paper_doi 10.1039/c6cc08958e
_journal_volume 53
_journal_year 2017
_chemical_formula_moiety '2(C96 H104 La2 N10 O2 Si4), 9(C7 H8)'
_chemical_formula_sum 'C255 H280 La4 N20 O4 Si8'
_chemical_formula_weight 4467.32
_space_group_crystal_system monoclinic
_space_group_IT_number 13
_space_group_name_Hall '-P 2yac'
_space_group_name_H-M_alt 'P 1 2/n 1'
_symmetry_space_group_name_Hall '-P 2yac'
_symmetry_space_group_name_H-M 'P 1 2/n 1'
_atom_sites_solution_hydrogens geom
_atom_sites_solution_primary dual
_audit_creation_date 2016-12-01
_audit_creation_method
;
Olex2 1.2
(compiled 2016.11.30 svn.r3356 for OlexSys, GUI svn.r5269)
;
_audit_update_record
;
2016-12-02 deposited with the CCDC.
2016-12-19 downloaded from the CCDC.
;
_cell_angle_alpha 90
_cell_angle_beta 94.338(3)
_cell_angle_gamma 90
_cell_formula_units_Z 2
_cell_length_a 20.8963(9)
_cell_length_b 22.8615(8)
_cell_length_c 25.1772(10)
_cell_measurement_reflns_used 44720
_cell_measurement_temperature 150
_cell_measurement_theta_max 27.77
_cell_measurement_theta_min 1.78
_cell_volume 11993.2(8)
_computing_cell_refinement 'STOE X-AREA, PLATON (A.L.Spek, 2009)'
_computing_data_collection 'STOE X-AREA'
_computing_data_reduction 'STOE X-RED & LANA, PLATON (A.L.Spek, 2009)'
_computing_molecular_graphics 'Diamond 2/3, Olex2 (Dolomanov et al., 2009)'
_computing_publication_material 'MS Word, Olex2 (Dolomanov et al., 2009)'
_computing_structure_refinement 'SHELXL-2014/7 (Sheldrick, 2015)'
_computing_structure_solution 'SHELXT-2014/7 (Sheldrick, 2015)'
_diffrn_ambient_temperature 150
_diffrn_detector 'image plate (34cm diameter)'
_diffrn_detector_area_resol_mean 6.67
_diffrn_detector_type 'STOE image plate'
_diffrn_measured_fraction_theta_full 0.997
_diffrn_measured_fraction_theta_max 0.977
_diffrn_measurement_device 'two-circle goniometer'
_diffrn_measurement_device_type 'STOE IPDS 2'
_diffrn_measurement_method '\w scans'
_diffrn_radiation_collimation '0.5mm monocapillary'
_diffrn_radiation_monochromator 'plane graphite'
_diffrn_radiation_type 'Mo K\a'
_diffrn_radiation_wavelength 0.71073
_diffrn_reflns_av_R_equivalents 0.1342
_diffrn_reflns_av_unetI/netI 0.1045
_diffrn_reflns_Laue_measured_fraction_full 0.997
_diffrn_reflns_Laue_measured_fraction_max 0.977
_diffrn_reflns_limit_h_max 25
_diffrn_reflns_limit_h_min -25
_diffrn_reflns_limit_k_max 28
_diffrn_reflns_limit_k_min -26
_diffrn_reflns_limit_l_max 31
_diffrn_reflns_limit_l_min -31
_diffrn_reflns_number 76389
_diffrn_reflns_point_group_measured_fraction_full 0.997
_diffrn_reflns_point_group_measured_fraction_max 0.977
_diffrn_reflns_theta_full 26.000
_diffrn_reflns_theta_max 26.266
_diffrn_reflns_theta_min 1.782
_diffrn_source 'sealed tube, 12x0.4mm long-fine focus'
_exptl_absorpt_coefficient_mu 0.796
_exptl_absorpt_correction_T_max 0.9990
_exptl_absorpt_correction_T_min 0.9951
_exptl_absorpt_correction_type integration
_exptl_absorpt_process_details 'STOE X-RED & X-SHAPE'
_exptl_crystal_colour colourless
_exptl_crystal_colour_primary colourless
_exptl_crystal_density_diffrn 1.237
_exptl_crystal_description plate
_exptl_crystal_F_000 4640
_exptl_crystal_size_max 0.247
_exptl_crystal_size_mid 0.167
_exptl_crystal_size_min 0.033
_refine_diff_density_max 3.549
_refine_diff_density_min -1.671
_refine_diff_density_rms 0.168
_refine_ls_extinction_method none
_refine_ls_goodness_of_fit_ref 1.103
_refine_ls_hydrogen_treatment constr
_refine_ls_matrix_type full
_refine_ls_number_parameters 1183
_refine_ls_number_reflns 23699
_refine_ls_number_restraints 291
_refine_ls_restrained_S_all 1.099
_refine_ls_R_factor_all 0.2382
_refine_ls_R_factor_gt 0.1308
_refine_ls_shift/su_max 0.001
_refine_ls_shift/su_mean 0.000
_refine_ls_structure_factor_coef Fsqd
_refine_ls_weighting_details 'w=1/[\s^2^(Fo^2^)+(0.1003P)^2^+213.5015P] where P=(Fo^2^+2Fc^2^)/3'
_refine_ls_weighting_scheme calc
_refine_ls_wR_factor_gt 0.2810
_refine_ls_wR_factor_ref 0.3663
_reflns_Friedel_coverage 0.000
_reflns_number_gt 12174
_reflns_number_total 23699
_reflns_threshold_expression 'I > 2\s(I)'
_cod_data_source_file c6cc08958e2.cif
_cod_data_source_block 2
_cod_depositor_comments 'Adding full bibliography for 7119278--7119283.cif.'
_cod_database_code 7119279
_shelx_space_group_comment
;
The symmetry employed for this shelxl refinement is uniquely defined
by the following loop, which should always be used as a source of
symmetry information in preference to the above space-group names.
They are only intended as comments.
;
_olex2_refinement_description
;
1. Fixed Uiso
 At 1.2 times of:
  All C(H) groups
 At 1.5 times of:
  All C(H,H,H) groups
2. Restrained distances
 C116-C117
 1.51 with sigma of 0.02
 C123-C124
 1.51 with sigma of 0.02
 C109-C110
 1.51 with sigma of 0.02
 C216-C217
 1.51 with sigma of 0.02
 C223-C224
 1.51 with sigma of 0.02
 C209-C210
 1.51 with sigma of 0.02
 C117-C118 \\sim C120-C121 \\sim C121-C122 \\sim C122-C117
 with sigma of 0.02
 C117-C121 \\sim C122-C120 \\sim C118-C122 \\sim C118-C120
 with sigma of 0.04
 C116-C122 \\sim C116-C118
 with sigma of 0.04
 C124-C129 \\sim C129-C128 \\sim C126-C125 \\sim C125-C124
 with sigma of 0.02
 C124-C126 \\sim C124-C128 \\sim C129-C125 \\sim C128-C126
 with sigma of 0.04
 C123-C125 \\sim C123-C129
 with sigma of 0.04
 C110-C115 \\sim C115-C114 \\sim C112-C111 \\sim C111-C110
 with sigma of 0.02
 C110-C112 \\sim C110-C114 \\sim C115-C111 \\sim C114-C112
 with sigma of 0.04
 C109-C111 \\sim C109-C115
 with sigma of 0.04
 C217-C222 \\sim C222-C221 \\sim C221-C220 \\sim C220-C219 \\sim C219-C218
\\sim C218-C217
 with sigma of 0.02
 C217-C219 \\sim C217-C221 \\sim C218-C220 \\sim C222-C218 \\sim C221-C219
\\sim C222-C220
 with sigma of 0.04
 C216-C218 \\sim C216-C222
 with sigma of 0.04
 C224-C225 \\sim C225-C226 \\sim C228-C229 \\sim C229-C224
 with sigma of 0.02
 C224-C228 \\sim C224-C226 \\sim C225-C229 \\sim C226-C228
 with sigma of 0.04
 C223-C229 \\sim C223-C225
 with sigma of 0.04
 C210-C215 \\sim C215-C214 \\sim C214-C213 \\sim C213-C212 \\sim C212-C211
\\sim C211-C210
 with sigma of 0.02
 C210-C212 \\sim C210-C214 \\sim C211-C213 \\sim C215-C211 \\sim C214-C212
\\sim C215-C213
 with sigma of 0.04
 C209-C211 \\sim C209-C215
 with sigma of 0.04
3. Restrained planarity
 C116, C117, C122, C121, C120, C118
 with sigma of 0.1
 C125, C123, C124, C126, C128, C129
 with sigma of 0.1
 C110, C115, C114, C112, C111, C109
 with sigma of 0.1
 C216, C217, C218, C219, C220, C221, C222
 with sigma of 0.1
 C223, C224, C225, C226, C228, C229
 with sigma of 0.1
 C209, C210, C211, C212, C213, C214, C215
 with sigma of 0.1
4. Uiso/Uaniso restraints and constraints
C24 \\sim C25 \\sim C26 \\sim C28: within 1.7A with sigma of 0.008 and sigma
for terminal atoms of 0.016
C17 \\sim C18 \\sim C19 \\sim C21: within 1.7A with sigma of 0.008 and sigma
for terminal atoms of 0.016
C2 \\sim C7 \\sim O1 \\sim C8 \\sim C13: within 1.7A with sigma of 0.004 and
sigma for terminal atoms of 0.016
C116 \\sim C117 \\sim C122 \\sim C121 \\sim C120 \\sim C118: within 2A with
sigma of 0.04 and sigma for terminal atoms of 0.08
C125 \\sim C123 \\sim C124 \\sim C125 \\sim C126 \\sim C127 \\sim C128 \\sim
C129: within 2A with sigma of 0.04 and sigma for terminal atoms of 0.08
C110 \\sim C115 \\sim C114 \\sim C112 \\sim C111 \\sim C109: within 2A with
sigma of 0.04 and sigma for terminal atoms of 0.08
O2 \\sim C50 \\sim C54 \\sim C55 \\sim C61 \\sim C57 \\sim C56: within 1.7A
with sigma of 0.004 and sigma for terminal atoms of 0.008
C216 \\sim C217 \\sim C218 \\sim C219 \\sim C220 \\sim C221 \\sim C222: within
2A with sigma of 0.04 and sigma for terminal atoms of 0.08
C223 \\sim C224 \\sim C225 \\sim C226 \\sim C228 \\sim C229: within 2A with
sigma of 0.04 and sigma for terminal atoms of 0.08
C209 \\sim C210 \\sim C215: within 2A with sigma of 0.04 and sigma for terminal
atoms of 0.08
C86 \\sim C87 \\sim C88 \\sim C90: within 1.7A with sigma of 0.008 and sigma
for terminal atoms of 0.016
5. Rigid body (RIGU) restrains
 C116, C117, C122, C121, C120, C118
 with sigma for 1-2 distances of 0.004 and sigma for 1-3 distances of 0.004
 C125, C123, C124, C126, C128, C129
 with sigma for 1-2 distances of 0.004 and sigma for 1-3 distances of 0.004
 C110, C115, C114, C112, C111, C109
 with sigma for 1-2 distances of 0.004 and sigma for 1-3 distances of 0.004
 C216, C217, C218, C219, C220, C221, C222
 with sigma for 1-2 distances of 0.004 and sigma for 1-3 distances of 0.004
 C223, C224, C225, C226, C228, C229
 with sigma for 1-2 distances of 0.004 and sigma for 1-3 distances of 0.004
 C209, C210, C211, C212, C213, C214, C215
 with sigma for 1-2 distances of 0.004 and sigma for 1-3 distances of 0.004
6. Others
 Fixed Sof: C223(0.5) H22A(0.5) H22B(0.5) H22C(0.5) C224(0.5) C225(0.5)
 H225(0.5) C226(0.5) H226(0.5) C227(0.5) H227(0.5) C228(0.5) H228(0.5)
 C229(0.5) H229(0.5) C216(0.5) H21D(0.5) H21E(0.5) H21F(0.5) C217(0.5)
 C218(0.5) H218(0.5) C219(0.5) H219(0.5) C220(0.5) H220(0.5) C221(0.5)
 H221(0.5) C222(0.5) H222(0.5) C209(0.5) H20A(0.5) H20B(0.5) H20C(0.5)
 C210(0.5) C215(0.5) H215(0.5) C214(0.5) H214(0.5) C213(0.5) H213(0.5)
 C212(0.5) H212(0.5) C211(0.5) H211(0.5) C104(0.5) H10D(0.5) H10E(0.5)
 H10F(0.5) C110(0.5) C115(0.5) H115(0.5) C114(0.5) H114(0.5) C113(0.5)
 H113(0.5) C112(0.5) H112(0.5) C111(0.5) H111(0.5) C109(0.5) H10A(0.5)
 H10B(0.5) H10C(0.5) C123(0.5) H12A(0.5) H12B(0.5) H12C(0.5) C124(0.5)
 C125(0.5) H125(0.5) C126(0.5) H126(0.5) C127(0.5) H127(0.5) C128(0.5)
 H128(0.5) C129(0.5) H129(0.5) C116(0.5) H11A(0.5) H11B(0.5) H11C(0.5)
 C117(0.5) C122(0.5) H122(0.5) C121(0.5) H121(0.5) C120(0.5) H120(0.5)
 C119(0.5) H119(0.5) C118(0.5) H118(0.5)
7.a Aromatic/amide H refined with riding coordinates:
 C3(H3), C4(H4), C5(H5), C10(H10), C11(H11), C12(H12), C16(H16), C17(H17),
 C19(H19), C20(H20), C23(H23), C24(H24), C26(H26), C27(H27), C30(H30), C31(H31),
  C33(H33), C34(H34), C37(H37), C38(H38), C40(H40), C41(H41), C51(H51),
 C52(H52), C53(H53), C60(H60), C59(H59), C58(H58), C64(H64), C65(H65), C67(H67),
  C68(H68), C71(H71), C72(H72), C74(H74), C75(H75), C78(H78), C79(H79),
 C81(H81), C82(H82), C85(H85), C86(H86), C88(H88), C89(H89), C225(H225),
 C226(H226), C227(H227), C228(H228), C229(H229), C218(H218), C219(H219),
 C220(H220), C221(H221), C222(H222), C99(H99), C100(H100), C101(H101),
 C102(H102), C103(H103), C215(H215), C214(H214), C213(H213), C212(H212),
 C211(H211), C106(H106), C107(H107), C108(H108), C115(H115), C114(H114),
 C113(H113), C112(H112), C111(H111), C125(H125), C126(H126), C127(H127),
 C128(H128), C129(H129), C122(H122), C121(H121), C120(H120), C119(H119),
 C118(H118)
7.b Fitted hexagon refined as free rotating group:
 C61(C60,C59,C58,C57,C56), C224(C225,C226,C227,C228,C229), C217(C218,C219,C220,
 C221,C222), C210(C215,C214,C213,C212,C211), C110(C115,C114,C113,C112,C111),
 C124(C125,C126,C127,C128,C129), C117(C122,C121,C120,C119,C118)
7.c Idealised Me refined as rotating group:
 C21(H21A,H21B,H21C), C28(H28A,H28B,H28C), C35(H35A,H35B,H35C), C42(H42A,H42B,
 H42C), C43(H43A,H43B,H43C), C44(H44A,H44B,H44C), C45(H45A,H45B,H45C), C46(H46A,
 H46B,H46C), C47(H47A,H47B,H47C), C48(H48A,H48B,H48C), C69(H69A,H69B,H69C),
 C76(H76A,H76B,H76C), C83(H83A,H83B,H83C), C90(H90A,H90B,H90C), C91(H91A,H91B,
 H91C), C92(H92A,H92B,H92C), C93(H93A,H93B,H93C), C94(H94A,H94B,H94C), C95(H95A,
 H95B,H95C), C96(H96A,H96B,H96C), C223(H22A,H22B,H22C), C216(H21D,H21E,H21F),
 C97(H97A,H97B,H97C), C209(H20A,H20B,H20C), C104(H10D,H10E,H10F), C109(H10A,
 H10B,H10C), C123(H12A,H12B,H12C), C116(H11A,H11B,H11C)
;
_shelx_shelxl_version_number 2014/7
_olex2_submission_special_instructions 'No special instructions were received'

loop_
_space_group_symop_operation_xyz
'x, y, z'
'-x+1/2, y, -z+1/2'
'-x, -y, -z'
'x-1/2, -y, z-1/2'

loop_
_atom_site_label
_atom_site_type_symbol
_atom_site_fract_x
_atom_site_fract_y
_atom_site_fract_z
_atom_site_U_iso_or_equiv
_atom_site_adp_type
_atom_site_occupancy
_atom_site_site_symmetry_order
_atom_site_calc_flag
_atom_site_refinement_flags_posn
_atom_site_refinement_flags_adp
_atom_site_refinement_flags_occupancy
_atom_site_disorder_assembly
_atom_site_disorder_group
La1 La 0.76729(3) 0.69451(4) 0.59921(3) 0.0451(2) Uani 1 1 d . . . . .
Si1 Si 0.7472(2) 0.6426(2) 0.47047(15) 0.0558(10) Uani 1 1 d . . . . .
Si2 Si 0.8270(2) 0.7540(2) 0.49158(17) 0.0613(11) Uani 1 1 d . . . . .
O1 O 0.5695(4) 0.6821(4) 0.7210(3) 0.0418(15) Uani 1 1 d . U . . .
N1 N 0.6543(5) 0.7378(5) 0.5968(4) 0.049(3) Uani 1 1 d . . . . .
N2 N 0.6710(5) 0.6472(5) 0.6327(4) 0.050(3) Uani 1 1 d . . . . .
N3 N 0.6343(5) 0.6368(5) 0.8680(4) 0.046(3) Uani 1 1 d . . . . .
N4 N 0.6473(5) 0.7262(6) 0.8311(4) 0.058(3) Uani 1 1 d . . . . .
N5 N 0.7850(5) 0.6939(5) 0.5094(4) 0.048(3) Uani 1 1 d . . . . .
C1 C 0.6306(6) 0.6900(6) 0.6176(4) 0.041(3) Uani 1 1 d . . . . .
C2 C 0.5595(5) 0.6848(6) 0.6231(5) 0.041(2) Uani 1 1 d . U . . .
C3 C 0.5134(6) 0.6871(6) 0.5795(5) 0.046(3) Uani 1 1 d . . . . .
H3 H 0.5280 0.6901 0.5447 0.056 Uiso 1 1 calc R . . . .
C4 C 0.4466(6) 0.6851(6) 0.5848(5) 0.047(3) Uani 1 1 d . . . . .
H4 H 0.4177 0.6873 0.5539 0.056 Uiso 1 1 calc R . . . .
C5 C 0.4233(7) 0.6800(7) 0.6336(6) 0.058(4) Uani 1 1 d . . . . .
H5 H 0.3784 0.6771 0.6369 0.070 Uiso 1 1 calc R . . . .
C6 C 0.4674(6) 0.6791(6) 0.6797(5) 0.046(3) Uani 1 1 d . . . . .
C7 C 0.5344(5) 0.6824(6) 0.6746(5) 0.0422(18) Uani 1 1 d . U . . .
C8 C 0.5267(6) 0.6793(6) 0.7583(5) 0.0428(18) Uani 1 1 d . U . . .
C9 C 0.4619(6) 0.6785(6) 0.7363(5) 0.046(3) Uani 1 1 d . . . . .
C10 C 0.4124(6) 0.6757(7) 0.7691(6) 0.057(4) Uani 1 1 d . . . . .
H10 H 0.3692 0.6760 0.7543 0.068 Uiso 1 1 calc R . . . .
C11 C 0.4253(7) 0.6723(7) 0.8238(6) 0.060(4) Uani 1 1 d . . . . .
H11 H 0.3915 0.6703 0.8470 0.072 Uiso 1 1 calc R . . . .
C12 C 0.4902(6) 0.6721(7) 0.8440(5) 0.056(4) Uani 1 1 d . . . . .
H12 H 0.4991 0.6682 0.8814 0.068 Uiso 1 1 calc R . . . .
C13 C 0.5411(6) 0.6771(6) 0.8131(5) 0.043(2) Uani 1 1 d . U . . .
C14 C 0.6104(6) 0.6802(6) 0.8375(5) 0.043(3) Uani 1 1 d . . . . .
C15 C 0.6161(6) 0.7887(6) 0.5864(6) 0.050(3) Uani 1 1 d . . . . .
C16 C 0.6113(8) 0.8118(7) 0.5345(7) 0.070(5) Uani 1 1 d . . . . .
H16 H 0.6328 0.7943 0.5066 0.084 Uiso 1 1 calc R . . . .
C17 C 0.5737(8) 0.8616(8) 0.5260(8) 0.077(4) Uani 1 1 d . U . . .
H17 H 0.5715 0.8783 0.4914 0.093 Uiso 1 1 calc R . . . .
C18 C 0.5403(8) 0.8879(8) 0.5626(9) 0.082(4) Uani 1 1 d . U . . .
C19 C 0.5475(8) 0.8641(8) 0.6148(9) 0.080(4) Uani 1 1 d . U . . .
H19 H 0.5261 0.8819 0.6426 0.096 Uiso 1 1 calc R . . . .
C20 C 0.5854(6) 0.8150(6) 0.6256(6) 0.053(3) Uani 1 1 d . . . . .
H20 H 0.5899 0.7996 0.6608 0.063 Uiso 1 1 calc R . . . .
C21 C 0.4978(10) 0.9398(9) 0.5501(10) 0.105(6) Uani 1 1 d . U . . .
H21A H 0.5193 0.9670 0.5272 0.158 Uiso 1 1 calc GR . . . .
H21B H 0.4889 0.9595 0.5833 0.158 Uiso 1 1 calc GR . . . .
H21C H 0.4573 0.9266 0.5317 0.158 Uiso 1 1 calc GR . . . .
C22 C 0.6495(6) 0.5928(6) 0.6514(5) 0.045(3) Uani 1 1 d . . . . .
C23 C 0.6067(7) 0.5576(7) 0.6240(5) 0.055(4) Uani 1 1 d . . . . .
H23 H 0.5876 0.5710 0.5908 0.066 Uiso 1 1 calc R . . . .
C24 C 0.5893(10) 0.5026(7) 0.6419(6) 0.075(4) Uani 1 1 d . U . . .
H24 H 0.5590 0.4795 0.6211 0.090 Uiso 1 1 calc R . . . .
C25 C 0.6164(10) 0.4813(8) 0.6908(7) 0.078(3) Uani 1 1 d . U . . .
C26 C 0.6630(10) 0.5156(8) 0.7171(7) 0.078(4) Uani 1 1 d . U . . .
H26 H 0.6849 0.5012 0.7489 0.094 Uiso 1 1 calc R . . . .
C27 C 0.6788(8) 0.5697(8) 0.6989(6) 0.065(4) Uani 1 1 d . . . . .
H27 H 0.7104 0.5922 0.7189 0.078 Uiso 1 1 calc R . . . .
C28 C 0.5908(12) 0.4217(8) 0.7143(8) 0.105(6) Uani 1 1 d . U . . .
H28A H 0.5545 0.4300 0.7357 0.157 Uiso 1 1 calc GR . . . .
H28B H 0.6253 0.4031 0.7368 0.157 Uiso 1 1 calc GR . . . .
H28C H 0.5767 0.3955 0.6850 0.157 Uiso 1 1 calc GR . . . .
C29 C 0.6000(6) 0.5855(6) 0.8761(5) 0.044(3) Uani 1 1 d . . . . .
C30 C 0.5767(7) 0.5455(8) 0.8347(6) 0.061(4) Uani 1 1 d . . . . .
H30 H 0.5848 0.5541 0.7990 0.073 Uiso 1 1 calc R . . . .
C31 C 0.5442(8) 0.4969(7) 0.8443(8) 0.071(5) Uani 1 1 d . . . . .
H31 H 0.5279 0.4733 0.8154 0.086 Uiso 1 1 calc R . . . .
C32 C 0.5337(8) 0.4802(8) 0.8965(8) 0.074(5) Uani 1 1 d . . . . .
C33 C 0.5591(9) 0.5155(8) 0.9347(8) 0.079(5) Uani 1 1 d . . . . .
H33 H 0.5545 0.5034 0.9703 0.095 Uiso 1 1 calc R . . . .
C34 C 0.5909(7) 0.5670(6) 0.9284(6) 0.053(3) Uani 1 1 d . . . . .
H34 H 0.6063 0.5896 0.9583 0.064 Uiso 1 1 calc R . . . .
C35 C 0.4949(10) 0.4252(9) 0.9067(11) 0.117(8) Uani 1 1 d . . . . .
H35A H 0.4535 0.4270 0.8857 0.175 Uiso 1 1 calc GR . . . .
H35B H 0.4877 0.4228 0.9447 0.175 Uiso 1 1 calc GR . . . .
H35C H 0.5186 0.3905 0.8963 0.175 Uiso 1 1 calc GR . . . .
C36 C 0.6281(7) 0.7790(7) 0.8068(5) 0.057(4) Uani 1 1 d . . . . .
C37 C 0.6728(8) 0.8083(9) 0.7784(8) 0.085(6) Uani 1 1 d . . . . .
H37 H 0.7138 0.7915 0.7746 0.102 Uiso 1 1 calc R . . . .
C38 C 0.6572(8) 0.8635(9) 0.7552(8) 0.090(7) Uani 1 1 d . . . . .
H38 H 0.6880 0.8821 0.7349 0.108 Uiso 1 1 calc R . . . .
C39 C 0.6011(8) 0.8908(8) 0.7604(7) 0.078(6) Uani 1 1 d . . . . .
C40 C 0.5569(9) 0.8619(8) 0.7896(8) 0.079(5) Uani 1 1 d . . . . .
H40 H 0.5168 0.8800 0.7941 0.095 Uiso 1 1 calc R . . . .
C41 C 0.5698(8) 0.8073(8) 0.8125(6) 0.067(4) Uani 1 1 d . . . . .
H41 H 0.5385 0.7889 0.8323 0.080 Uiso 1 1 calc R . . . .
C42 C 0.5858(10) 0.9510(8) 0.7379(8) 0.096(7) Uani 1 1 d . . . . .
H42A H 0.5398 0.9536 0.7271 0.144 Uiso 1 1 calc GR . . . .
H42B H 0.6104 0.9578 0.7069 0.144 Uiso 1 1 calc GR . . . .
H42C H 0.5971 0.9806 0.7651 0.144 Uiso 1 1 calc GR . . . .
C43 C 0.7979(10) 0.6162(10) 0.4176(6) 0.098(7) Uani 1 1 d . . . . .
H43A H 0.8433 0.6214 0.4294 0.147 Uiso 1 1 calc GR . . . .
H43B H 0.7879 0.6387 0.3849 0.147 Uiso 1 1 calc GR . . . .
H43C H 0.7893 0.5747 0.4107 0.147 Uiso 1 1 calc GR . . . .
C44 C 0.6685(9) 0.6700(9) 0.4382(8) 0.095(7) Uani 1 1 d . . . . .
H44A H 0.6439 0.6886 0.4652 0.143 Uiso 1 1 calc GR . . . .
H44B H 0.6441 0.6370 0.4222 0.143 Uiso 1 1 calc GR . . . .
H44C H 0.6768 0.6986 0.4106 0.143 Uiso 1 1 calc GR . . . .
C45 C 0.7301(9) 0.5790(7) 0.5131(6) 0.073(5) Uani 1 1 d . . . . .
H45A H 0.7679 0.5705 0.5374 0.109 Uiso 1 1 calc GR . . . .
H45B H 0.7199 0.5448 0.4906 0.109 Uiso 1 1 calc GR . . . .
H45C H 0.6936 0.5881 0.5339 0.109 Uiso 1 1 calc GR . . . .
C46 C 0.7917(10) 0.7927(9) 0.4306(7) 0.092(6) Uani 1 1 d . . . . .
H46A H 0.7843 0.7645 0.4015 0.139 Uiso 1 1 calc GR . . . .
H46B H 0.8214 0.8231 0.4203 0.139 Uiso 1 1 calc GR . . . .
H46C H 0.7508 0.8107 0.4382 0.139 Uiso 1 1 calc GR . . . .
C47 C 0.9125(8) 0.7385(12) 0.4829(9) 0.117(9) Uani 1 1 d . . . . .
H47A H 0.9335 0.7245 0.5167 0.175 Uiso 1 1 calc GR . . . .
H47B H 0.9338 0.7743 0.4721 0.175 Uiso 1 1 calc GR . . . .
H47C H 0.9156 0.7084 0.4555 0.175 Uiso 1 1 calc GR . . . .
C48 C 0.8227(11) 0.8090(8) 0.5476(8) 0.096(6) Uani 1 1 d . . . . .
H48A H 0.7784 0.8119 0.5575 0.143 Uiso 1 1 calc GR . . . .
H48B H 0.8370 0.8473 0.5357 0.143 Uiso 1 1 calc GR . . . .
H48C H 0.8505 0.7962 0.5784 0.143 Uiso 1 1 calc GR . . . .
La2 La 0.06382(4) 0.80551(4) 0.22920(3) 0.0564(3) Uani 1 1 d . . . . .
Si3 Si -0.0783(3) 0.7471(3) 0.2563(2) 0.094(2) Uani 1 1 d . . . . .
Si4 Si -0.0857(2) 0.8624(3) 0.1918(2) 0.0886(18) Uani 1 1 d . . . . .
O2 O 0.2438(4) 0.8170(4) 0.3986(3) 0.0475(16) Uani 1 1 d . U . . .
N6 N 0.0853(5) 0.8629(6) 0.3142(5) 0.063(3) Uani 1 1 d . . . . .
N7 N 0.1278(6) 0.7737(6) 0.3133(5) 0.060(3) Uani 1 1 d . . . . .
N8 N 0.4147(5) 0.7631(5) 0.3615(5) 0.055(3) Uani 1 1 d . . . . .
N9 N 0.3732(5) 0.8527(6) 0.3398(5) 0.056(3) Uani 1 1 d . . . . .
N10 N -0.0471(6) 0.8069(7) 0.2274(5) 0.070(4) Uani 1 1 d . . . . .
C49 C 0.1141(7) 0.8203(7) 0.3402(6) 0.058(4) Uani 1 1 d . . . . .
C50 C 0.1257(7) 0.8250(7) 0.4004(6) 0.053(2) Uani 1 1 d . U . . .
C51 C 0.0778(7) 0.8300(8) 0.4335(7) 0.071(5) Uani 1 1 d . . . . .
H51 H 0.0350 0.8331 0.4182 0.085 Uiso 1 1 calc R . . . .
C52 C 0.0880(9) 0.8308(9) 0.4895(8) 0.089(6) Uani 1 1 d . . . . .
H52 H 0.0525 0.8318 0.5109 0.107 Uiso 1 1 calc R . . . .
C53 C 0.1520(8) 0.8303(9) 0.5141(7) 0.078(5) Uani 1 1 d . . . . .
H53 H 0.1602 0.8343 0.5515 0.093 Uiso 1 1 calc R . . . .
C54 C 0.2004(7) 0.8236(6) 0.4814(5) 0.0516(19) Uani 1 1 d . U . . .
C55 C 0.1896(7) 0.8207(6) 0.4252(5) 0.0509(17) Uani 1 1 d . U . . .
C61 C 0.3549(4) 0.8124(4) 0.4314(2) 0.049(2) Uani 1 1 d . U . . .
C60 C 0.3997(3) 0.8134(4) 0.4751(3) 0.057(4) Uani 1 1 d G . . . .
H60 H 0.4442 0.8111 0.4700 0.068 Uiso 1 1 calc R . . . .
C59 C 0.3793(4) 0.8177(5) 0.5262(3) 0.062(4) Uani 1 1 d G . . . .
H59 H 0.4100 0.8184 0.5561 0.074 Uiso 1 1 calc R . . . .
C58 C 0.3142(4) 0.8211(4) 0.5337(2) 0.055(4) Uani 1 1 d G . . . .
H58 H 0.3003 0.8240 0.5686 0.065 Uiso 1 1 calc R . . . .
C57 C 0.2694(3) 0.8201(4) 0.4900(3) 0.0509(19) Uani 1 1 d G U . . .
C56 C 0.2898(3) 0.8157(4) 0.4388(3) 0.0463(17) Uani 1 1 d G U . . .
C62 C 0.3818(6) 0.8102(7) 0.3769(6) 0.053(4) Uani 1 1 d . . . . .
C63 C 0.0691(7) 0.9192(7) 0.3377(7) 0.063(4) Uani 1 1 d . . . . .
C64 C 0.0074(9) 0.9375(8) 0.3339(8) 0.084(6) Uani 1 1 d . . . . .
H64 H -0.0249 0.9145 0.3154 0.101 Uiso 1 1 calc R . . . .
C65 C -0.0084(10) 0.9893(9) 0.3569(9) 0.094(6) Uani 1 1 d . . . . .
H65 H -0.0520 1.0014 0.3536 0.113 Uiso 1 1 calc R . . . .
C66 C 0.0362(12) 1.0249(10) 0.3846(8) 0.099(7) Uani 1 1 d . . . . .
C67 C 0.1009(10) 1.0064(10) 0.3864(8) 0.089(6) Uani 1 1 d . . . . .
H67 H 0.1341 1.0308 0.4019 0.107 Uiso 1 1 calc R . . . .
C68 C 0.1152(8) 0.9538(8) 0.3657(7) 0.076(5) Uani 1 1 d . . . . .
H68 H 0.1581 0.9399 0.3704 0.092 Uiso 1 1 calc R . . . .
C69 C 0.0187(13) 1.0808(10) 0.4102(11) 0.127(9) Uani 1 1 d . . . . .
H69A H -0.0045 1.1059 0.3838 0.191 Uiso 1 1 calc GR . . . .
H69B H 0.0577 1.1008 0.4246 0.191 Uiso 1 1 calc GR . . . .
H69C H -0.0087 1.0725 0.4392 0.191 Uiso 1 1 calc GR . . . .
C70 C 0.1522(7) 0.7204(8) 0.3346(7) 0.067(4) Uani 1 1 d . . . . .
C71 C 0.1283(8) 0.6900(8) 0.3777(7) 0.071(4) Uani 1 1 d . . . . .
H71 H 0.0950 0.7071 0.3962 0.085 Uiso 1 1 calc R . . . .
C72 C 0.1525(8) 0.6355(8) 0.3938(7) 0.069(4) Uani 1 1 d . . . . .
H72 H 0.1360 0.6167 0.4235 0.082 Uiso 1 1 calc R . . . .
C73 C 0.1982(8) 0.6089(7) 0.3685(7) 0.068(4) Uani 1 1 d . . . . .
C74 C 0.2215(8) 0.6376(8) 0.3251(8) 0.077(5) Uani 1 1 d . . . . .
H74 H 0.2548 0.6196 0.3073 0.093 Uiso 1 1 calc R . . . .
C75 C 0.1983(8) 0.6911(8) 0.3070(6) 0.070(4) Uani 1 1 d . . . . .
H75 H 0.2135 0.7080 0.2759 0.084 Uiso 1 1 calc R . . . .
C76 C 0.2234(9) 0.5495(8) 0.3846(7) 0.079(5) Uani 1 1 d . . . . .
H76A H 0.2280 0.5469 0.4236 0.118 Uiso 1 1 calc GR . . . .
H76B H 0.2654 0.5436 0.3705 0.118 Uiso 1 1 calc GR . . . .
H76C H 0.1935 0.5194 0.3704 0.118 Uiso 1 1 calc GR . . . .
C77 C 0.4181(7) 0.7124(7) 0.3929(6) 0.058(4) Uani 1 1 d . . . . .
C78 C 0.3639(7) 0.6831(7) 0.4085(6) 0.058(4) Uani 1 1 d . . . . .
H78 H 0.3225 0.6983 0.3983 0.070 Uiso 1 1 calc R . . . .
C79 C 0.3691(9) 0.6326(8) 0.4384(7) 0.075(5) Uani 1 1 d . . . . .
H79 H 0.3314 0.6128 0.4471 0.090 Uiso 1 1 calc R . . . .
C80 C 0.4291(8) 0.6102(7) 0.4559(6) 0.063(4) Uani 1 1 d . . . . .
C81 C 0.4806(9) 0.6376(7) 0.4379(6) 0.067(4) Uani 1 1 d . . . . .
H81 H 0.5215 0.6203 0.4459 0.081 Uiso 1 1 calc R . . . .
C82 C 0.4779(7) 0.6882(7) 0.4093(6) 0.062(4) Uani 1 1 d . . . . .
H82 H 0.5163 0.7069 0.4005 0.075 Uiso 1 1 calc R . . . .
C83 C 0.4331(12) 0.5566(9) 0.4916(8) 0.110(8) Uani 1 1 d . . . . .
H83A H 0.4691 0.5319 0.4825 0.165 Uiso 1 1 calc GR . . . .
H83B H 0.3931 0.5344 0.4866 0.165 Uiso 1 1 calc GR . . . .
H83C H 0.4399 0.5689 0.5289 0.165 Uiso 1 1 calc GR . . . .
C84 C 0.3474(7) 0.9078(7) 0.3528(6) 0.057(4) Uani 1 1 d . . . . .
C85 C 0.2975(8) 0.9313(7) 0.3184(8) 0.072(5) Uani 1 1 d . . . . .
H85 H 0.2813 0.9091 0.2884 0.086 Uiso 1 1 calc R . . . .
C86 C 0.2720(8) 0.9848(8) 0.3272(9) 0.080(4) Uani 1 1 d . U . . .
H86 H 0.2383 0.9990 0.3031 0.096 Uiso 1 1 calc R . . . .
C87 C 0.2938(9) 1.0195(8) 0.3704(9) 0.083(4) Uani 1 1 d . U . . .
C88 C 0.3431(8) 0.9953(8) 0.4049(9) 0.081(4) Uani 1 1 d . U . . .
H88 H 0.3583 1.0163 0.4359 0.097 Uiso 1 1 calc R . . . .
C89 C 0.3698(8) 0.9416(7) 0.3945(7) 0.069(5) Uani 1 1 d . . . . .
H89 H 0.4050 0.9279 0.4173 0.082 Uiso 1 1 calc R . . . .
C90 C 0.2590(10) 1.0780(7) 0.3865(9) 0.099(6) Uani 1 1 d . U . . .
H90A H 0.2633 1.1077 0.3590 0.148 Uiso 1 1 calc GR . . . .
H90B H 0.2787 1.0923 0.4206 0.148 Uiso 1 1 calc GR . . . .
H90C H 0.2134 1.0700 0.3899 0.148 Uiso 1 1 calc GR . . . .
C91 C -0.1526(12) 0.7177(14) 0.2220(12) 0.153(12) Uani 1 1 d . . . . .
H91A H -0.1794 0.7501 0.2078 0.229 Uiso 1 1 calc GR . . . .
H91B H -0.1761 0.6951 0.2472 0.229 Uiso 1 1 calc GR . . . .
H91C H -0.1416 0.6923 0.1926 0.229 Uiso 1 1 calc GR . . . .
C92 C -0.0946(15) 0.7610(14) 0.3260(9) 0.162(13) Uani 1 1 d . . . . .
H92A H -0.0542 0.7695 0.3470 0.242 Uiso 1 1 calc GR . . . .
H92B H -0.1147 0.7264 0.3406 0.242 Uiso 1 1 calc GR . . . .
H92C H -0.1236 0.7946 0.3276 0.242 Uiso 1 1 calc GR . . . .
C93 C -0.0145(11) 0.6872(10) 0.2566(9) 0.110(8) Uani 1 1 d . . . . .
H93A H 0.0200 0.6996 0.2348 0.166 Uiso 1 1 calc GR . . . .
H93B H -0.0339 0.6511 0.2420 0.166 Uiso 1 1 calc GR . . . .
H93C H 0.0032 0.6803 0.2933 0.166 Uiso 1 1 calc GR . . . .
C94 C -0.1217(11) 0.8360(11) 0.1246(9) 0.123(9) Uani 1 1 d . . . . .
H94A H -0.0871 0.8264 0.1018 0.185 Uiso 1 1 calc GR . . . .
H94B H -0.1487 0.8668 0.1077 0.185 Uiso 1 1 calc GR . . . .
H94C H -0.1477 0.8010 0.1295 0.185 Uiso 1 1 calc GR . . . .
C95 C -0.1507(9) 0.8974(13) 0.2275(10) 0.132(10) Uani 1 1 d . . . . .
H95A H -0.1392 0.8965 0.2659 0.198 Uiso 1 1 calc GR . . . .
H95B H -0.1910 0.8761 0.2196 0.198 Uiso 1 1 calc GR . . . .
H95C H -0.1562 0.9381 0.2157 0.198 Uiso 1 1 calc GR . . . .
C96 C -0.0258(8) 0.9208(8) 0.1820(8) 0.082(5) Uani 1 1 d . . . . .
H96A H 0.0007 0.9270 0.2153 0.123 Uiso 1 1 calc GR . . . .
H96B H -0.0482 0.9572 0.1716 0.123 Uiso 1 1 calc GR . . . .
H96C H 0.0015 0.9090 0.1539 0.123 Uiso 1 1 calc GR . . . .
C223 C 0.110(2) 0.848(2) 0.8163(14) 0.14(2) Uiso 0.5 1 d D U . A 2
H22A H 0.0709 0.8678 0.8257 0.209 Uiso 0.5 1 calc GR . . A 2
H22B H 0.1457 0.8588 0.8422 0.209 Uiso 0.5 1 calc GR . . A 2
H22C H 0.1038 0.8058 0.8168 0.209 Uiso 0.5 1 calc GR . . A 2
C224 C 0.1258(15) 0.8671(14) 0.7612(11) 0.144(17) Uiso 0.5 1 d D U . A 2
C225 C 0.1042(16) 0.8343(13) 0.7170(14) 0.126(16) Uiso 0.5 1 d DG U . A 2
H225 H 0.0800 0.7997 0.7213 0.152 Uiso 0.5 1 calc R . . A 2
C226 C 0.1180(18) 0.8521(17) 0.6663(12) 0.141(19) Uiso 0.5 1 d DG U . A 2
H226 H 0.1032 0.8297 0.6361 0.169 Uiso 0.5 1 calc R . . A 2
C227 C 0.1534(18) 0.9027(17) 0.6599(11) 0.13(2) Uiso 0.5 1 d G . . A 2
H227 H 0.1629 0.9149 0.6253 0.156 Uiso 0.5 1 calc R . . A 2
C228 C 0.1750(18) 0.9356(14) 0.7042(15) 0.140(18) Uiso 0.5 1 d DG U . A 2
H228 H 0.1992 0.9702 0.6998 0.168 Uiso 0.5 1 calc R . . A 2
C229 C 0.1612(17) 0.9178(14) 0.7548(12) 0.130(18) Uiso 0.5 1 d DG U . A 2
H229 H 0.1759 0.9402 0.7851 0.156 Uiso 0.5 1 calc R . . A 2
C216 C 0.0803(13) 0.6633(17) 0.5290(17) 0.119(16) Uiso 0.5 1 d D U . B 2
H21D H 0.0796 0.6856 0.4957 0.179 Uiso 0.5 1 calc GR . . B 2
H21E H 0.0699 0.6893 0.5581 0.179 Uiso 0.5 1 calc GR . . B 2
H21F H 0.0484 0.6318 0.5253 0.179 Uiso 0.5 1 calc GR . . B 2
C217 C 0.1464(9) 0.6373(10) 0.5414(9) 0.069(8) Uiso 0.5 1 d D U . B 2
C218 C 0.1546(11) 0.5813(10) 0.5623(12) 0.101(13) Uiso 0.5 1 d DG U . B 2
H218 H 0.1182 0.5584 0.5692 0.121 Uiso 0.5 1 calc R . . B 2
C219 C 0.2160(14) 0.5589(10) 0.5732(13) 0.105(13) Uiso 0.5 1 d DG U . B 2
H219 H 0.2216 0.5206 0.5875 0.126 Uiso 0.5 1 calc R . . B 2
C220 C 0.2692(10) 0.5924(12) 0.5632(12) 0.094(12) Uiso 0.5 1 d DG U . B 2
H220 H 0.3112 0.5771 0.5706 0.113 Uiso 0.5 1 calc R . . B 2
C221 C 0.2610(9) 0.6485(11) 0.5423(12) 0.072(9) Uiso 0.5 1 d DG U . B 2
H221 H 0.2974 0.6714 0.5354 0.086 Uiso 0.5 1 calc R . . B 2
C222 C 0.1996(11) 0.6709(9) 0.5314(11) 0.088(12) Uiso 0.5 1 d DG U . B 2
H222 H 0.1940 0.7092 0.5171 0.105 Uiso 0.5 1 calc R . . B 2
C97 C 0.327(2) 0.997(2) 0.5585(17) 0.25(2) Uiso 1 1 d . . . . .
H97A H 0.3463 1.0329 0.5451 0.368 Uiso 1 1 calc GR . . . .
H97B H 0.3358 0.9643 0.5356 0.368 Uiso 1 1 calc GR . . . .
H97C H 0.3447 0.9896 0.5949 0.368 Uiso 1 1 calc GR . . . .
C98 C 0.2604(17) 1.0053(14) 0.5584(13) 0.140(10) Uiso 1 1 d . . . . .
C99 C 0.2330(15) 1.0373(13) 0.5970(13) 0.143(10) Uiso 1 1 d . . . . .
H99 H 0.2583 1.0502 0.6277 0.171 Uiso 1 1 calc R . . . .
C100 C 0.1664(16) 1.0509(14) 0.5907(13) 0.148(11) Uiso 1 1 d . . . . .
H100 H 0.1482 1.0780 0.6139 0.178 Uiso 1 1 calc R . . . .
C101 C 0.1290(19) 1.0241(17) 0.5505(15) 0.180(14) Uiso 1 1 d . . . . .
H101 H 0.0846 1.0327 0.5442 0.216 Uiso 1 1 calc R . . . .
C102 C 0.159(2) 0.9852(19) 0.5207(16) 0.196(16) Uiso 1 1 d . . . . .
H102 H 0.1325 0.9603 0.4979 0.235 Uiso 1 1 calc R . . . .
C103 C 0.2196(18) 0.9796(16) 0.5210(14) 0.163(12) Uiso 1 1 d . . . . .
H103 H 0.2368 0.9565 0.4942 0.195 Uiso 1 1 calc R . . . .
C209 C -0.097(3) 0.526(2) 0.1345(15) 0.16(2) Uiso 0.5 1 d D U . C 2
H20A H -0.1354 0.5201 0.1103 0.235 Uiso 0.5 1 calc GR . . C 2
H20B H -0.0655 0.4952 0.1283 0.235 Uiso 0.5 1 calc GR . . C 2
H20C H -0.0783 0.5643 0.1279 0.235 Uiso 0.5 1 calc GR . . C 2
C210 C -0.1146(16) 0.5226(16) 0.1908(13) 0.27(4) Uiso 0.5 1 d D U . C 2
C215 C -0.153(2) 0.5674(16) 0.2086(19) 0.27(4) Uiso 0.5 1 d DG U . C 2
H215 H -0.1662 0.5983 0.1852 0.325 Uiso 0.5 1 calc R . . C 2
C214 C -0.171(2) 0.567(2) 0.261(2) 0.20(3) Uiso 0.5 1 d DG U . C 2
H214 H -0.1965 0.5974 0.2729 0.245 Uiso 0.5 1 calc R . . C 2
C213 C -0.150(2) 0.522(2) 0.2948(15) 0.44(12) Uiso 0.5 1 d DG U . C 2
H213 H -0.1628 0.5213 0.3304 0.523 Uiso 0.5 1 calc R . . C 2
C212 C -0.113(2) 0.4769(18) 0.2770(14) 0.14(2) Uiso 0.5 1 d DG U . C 2
H212 H -0.0988 0.4459 0.3004 0.171 Uiso 0.5 1 calc R . . C 2
C211 C -0.0946(16) 0.4774(14) 0.2250(14) 0.094(13) Uiso 0.5 1 d DG U . C 2
H211 H -0.0686 0.4468 0.2128 0.113 Uiso 0.5 1 calc R . . C 2
C104 C 0.245(2) 0.753(2) 0.6624(18) 0.109(14) Uiso 0.5 1 d . . . . .
H10D H 0.2815 0.7506 0.6403 0.164 Uiso 0.5 1 calc GR . . . .
H10E H 0.2453 0.7910 0.6804 0.164 Uiso 0.5 1 calc GR . . . .
H10F H 0.2050 0.7485 0.6400 0.164 Uiso 0.5 1 calc GR . . . .
C105 C 0.2500(10) 0.7065(9) 0.7021(8) 0.086(5) Uiso 1 1 d . . . . .
C106 C 0.2493(9) 0.6494(9) 0.7015(8) 0.081(5) Uiso 1 1 d . . . . .
H106 H 0.2483 0.6291 0.6685 0.097 Uiso 1 1 calc R . . . .
C107 C 0.2500 0.6177(12) 0.7500 0.076(7) Uiso 1 2 d S T P . .
H107 H 0.2500 0.5761 0.7500 0.091 Uiso 1 2 calc RS T P . .
C108 C 0.2500 0.7357(15) 0.7500 0.098(9) Uiso 1 2 d S T P . .
H108 H 0.2500 0.7773 0.7500 0.118 Uiso 1 2 calc RS T P . .
C110 C -0.1295(12) 0.5117(11) 0.2479(9) 0.065(8) Uiso 0.5 1 d D U . D 1
C115 C -0.1627(14) 0.5358(14) 0.2033(12) 0.141(18) Uiso 0.5 1 d DG U . D 1
H115 H -0.1998 0.5590 0.2071 0.170 Uiso 0.5 1 calc R . . D 1
C114 C -0.1418(18) 0.5259(18) 0.1530(10) 0.17(2) Uiso 0.5 1 d DG U . D 1
H114 H -0.1645 0.5424 0.1224 0.202 Uiso 0.5 1 calc R . . D 1
C113 C -0.0875(18) 0.4920(17) 0.1473(10) 0.115(16) Uiso 0.5 1 d G . . D 1
H113 H -0.0732 0.4852 0.1129 0.138 Uiso 0.5 1 calc R . . D 1
C112 C -0.0543(14) 0.4679(15) 0.1919(14) 0.137(18) Uiso 0.5 1 d DG U . D 1
H112 H -0.0172 0.4447 0.1881 0.164 Uiso 0.5 1 calc R . . D 1
C111 C -0.0752(13) 0.4778(13) 0.2423(11) 0.114(15) Uiso 0.5 1 d DG U . D 1
H111 H -0.0525 0.4613 0.2728 0.136 Uiso 0.5 1 calc R . . D 1
C109 C -0.152(2) 0.519(2) 0.3025(12) 0.15(3) Uiso 0.5 1 d D U . D 1
H10A H -0.1408 0.5585 0.3157 0.220 Uiso 0.5 1 calc GR . . D 1
H10B H -0.1313 0.4900 0.3265 0.220 Uiso 0.5 1 calc GR . . D 1
H10C H -0.1987 0.5142 0.3010 0.220 Uiso 0.5 1 calc GR . . D 1
C123 C 0.159(2) 0.870(2) 0.6604(12) 0.16(2) Uiso 0.5 1 d D U . E 1
H12A H 0.1637 0.8287 0.6527 0.240 Uiso 0.5 1 calc GR . . E 1
H12B H 0.1990 0.8909 0.6551 0.240 Uiso 0.5 1 calc GR . . E 1
H12C H 0.1242 0.8867 0.6363 0.240 Uiso 0.5 1 calc GR . . E 1
C124 C 0.1421(13) 0.8780(13) 0.7177(9) 0.105(13) Uiso 0.5 1 d D U . E 1
C125 C 0.1556(17) 0.9308(12) 0.7436(13) 0.15(2) Uiso 0.5 1 d DG U . E 1
H125 H 0.1745 0.9619 0.7253 0.183 Uiso 0.5 1 calc R . . E 1
C126 C 0.1414(18) 0.9380(12) 0.7962(13) 0.145(18) Uiso 0.5 1 d DG U . E 1
H126 H 0.1506 0.9741 0.8139 0.174 Uiso 0.5 1 calc R . . E 1
C127 C 0.1137(16) 0.8925(14) 0.8230(9) 0.092(11) Uiso 0.5 1 d G U . E 1
H127 H 0.1040 0.8974 0.8590 0.110 Uiso 0.5 1 calc R . . E 1
C128 C 0.1002(16) 0.8397(12) 0.7971(11) 0.110(15) Uiso 0.5 1 d DG U . E 1
H128 H 0.0813 0.8086 0.8154 0.132 Uiso 0.5 1 calc R . . E 1
C129 C 0.1144(14) 0.8325(11) 0.7445(11) 0.080(10) Uiso 0.5 1 d DG U . E 1
H129 H 0.1052 0.7964 0.7268 0.096 Uiso 0.5 1 calc R . . E 1
C116 C 0.2834(15) 0.619(2) 0.556(2) 0.15(2) Uiso 0.5 1 d D U . F 1
H11A H 0.2989 0.6175 0.5937 0.218 Uiso 0.5 1 calc GR . . F 1
H11B H 0.2991 0.6541 0.5395 0.218 Uiso 0.5 1 calc GR . . F 1
H11C H 0.2992 0.5841 0.5378 0.218 Uiso 0.5 1 calc GR . . F 1
C117 C 0.2119(13) 0.6185(14) 0.5513(12) 0.138(16) Uiso 0.5 1 d D U . F 1
C122 C 0.1790(19) 0.6678(13) 0.5317(17) 0.16(2) Uiso 0.5 1 d DG U . F 1
H122 H 0.2022 0.7013 0.5215 0.196 Uiso 0.5 1 calc R . . F 1
C121 C 0.1123(19) 0.6682(16) 0.5270(19) 0.17(2) Uiso 0.5 1 d DG U . F 1
H121 H 0.0899 0.7019 0.5137 0.205 Uiso 0.5 1 calc R . . F 1
C120 C 0.0785(14) 0.6193(19) 0.5419(16) 0.132(18) Uiso 0.5 1 d DG U . F 1
H120 H 0.0329 0.6195 0.5387 0.158 Uiso 0.5 1 calc R . . F 1
C119 C 0.1113(16) 0.5700(15) 0.5615(15) 0.133(19) Uiso 0.5 1 d G . . F 1
H119 H 0.0882 0.5366 0.5716 0.159 Uiso 0.5 1 calc R . . F 1
C118 C 0.1780(16) 0.5696(12) 0.5661(14) 0.095(12) Uiso 0.5 1 d DG U . F 1
H118 H 0.2005 0.5359 0.5795 0.114 Uiso 0.5 1 calc R . . F 1

loop_
_atom_site_aniso_label
_atom_site_aniso_U_11
_atom_site_aniso_U_22
_atom_site_aniso_U_33
_atom_site_aniso_U_23
_atom_site_aniso_U_13
_atom_site_aniso_U_12
La1 0.0358(4) 0.0619(5) 0.0360(4) -0.0072(4) -0.0067(3) 0.0022(4)
Si1 0.057(2) 0.071(3) 0.0378(19) -0.0027(18) -0.0034(17) -0.005(2)
Si2 0.047(2) 0.079(3) 0.056(2) 0.014(2) -0.0044(18) -0.002(2)
O1 0.032(3) 0.048(4) 0.044(3) 0.006(3) -0.005(3) -0.003(3)
N1 0.041(6) 0.048(7) 0.056(7) 0.010(5) 0.004(5) -0.008(5)
N2 0.046(6) 0.065(8) 0.039(6) -0.004(5) 0.003(5) 0.008(6)
N3 0.032(5) 0.064(8) 0.042(6) -0.006(5) 0.001(4) -0.001(5)
N4 0.039(6) 0.090(10) 0.042(6) 0.027(6) -0.009(5) -0.012(6)
N5 0.048(6) 0.056(7) 0.039(5) 0.000(5) -0.003(5) -0.001(6)
C1 0.037(6) 0.051(8) 0.033(6) -0.016(6) -0.009(5) 0.012(6)
C2 0.028(4) 0.045(5) 0.049(4) 0.005(4) -0.006(4) -0.001(4)
C3 0.047(7) 0.061(9) 0.029(6) 0.000(6) -0.010(5) 0.006(6)
C4 0.038(6) 0.062(9) 0.039(6) 0.007(6) -0.007(5) -0.002(6)
C5 0.038(7) 0.068(10) 0.064(9) -0.007(7) -0.024(7) 0.002(7)
C6 0.044(7) 0.056(9) 0.037(6) 0.018(6) -0.011(5) -0.007(6)
C7 0.029(3) 0.046(4) 0.051(4) 0.008(3) -0.005(3) -0.001(3)
C8 0.033(3) 0.050(4) 0.045(4) 0.008(3) -0.004(3) -0.003(3)
C9 0.037(7) 0.057(9) 0.041(7) 0.007(6) -0.010(5) -0.001(6)
C10 0.035(7) 0.076(11) 0.058(8) 0.005(7) -0.013(6) -0.004(7)
C11 0.036(7) 0.077(11) 0.066(9) 0.021(8) -0.008(7) -0.002(7)
C12 0.047(8) 0.083(11) 0.038(7) 0.024(7) -0.003(6) -0.004(7)
C13 0.035(4) 0.051(5) 0.044(4) 0.011(4) -0.004(4) -0.004(4)
C14 0.035(6) 0.062(9) 0.031(6) 0.004(6) 0.005(5) -0.008(6)
C15 0.036(7) 0.047(8) 0.064(9) 0.006(7) -0.007(6) -0.007(6)
C16 0.072(10) 0.041(9) 0.093(12) 0.015(8) -0.015(9) -0.014(8)
C17 0.058(8) 0.060(8) 0.111(11) 0.027(7) -0.008(7) -0.018(7)
C18 0.056(7) 0.060(7) 0.126(10) 0.021(7) -0.010(7) -0.009(6)
C19 0.054(7) 0.057(8) 0.128(11) 0.016(8) -0.004(8) -0.010(6)
C20 0.040(7) 0.044(9) 0.073(9) -0.002(7) 0.000(7) 0.001(6)
C21 0.082(11) 0.066(10) 0.165(15) 0.019(11) -0.005(11) 0.004(9)
C22 0.041(7) 0.057(9) 0.038(6) 0.005(6) 0.001(5) 0.012(6)
C23 0.063(9) 0.060(10) 0.043(7) -0.007(7) 0.004(7) 0.001(7)
C24 0.115(10) 0.055(8) 0.059(7) 0.007(6) 0.026(7) 0.015(7)
C25 0.120(10) 0.053(7) 0.063(7) 0.006(5) 0.028(6) 0.019(6)
C26 0.116(11) 0.061(8) 0.060(7) 0.012(6) 0.024(7) 0.025(8)
C27 0.064(10) 0.074(11) 0.055(9) 0.012(8) -0.012(7) 0.016(8)
C28 0.168(14) 0.050(9) 0.092(11) -0.001(9) -0.018(11) 0.018(10)
C29 0.041(7) 0.056(9) 0.036(6) 0.005(6) 0.005(5) -0.002(6)
C30 0.048(8) 0.096(13) 0.039(7) -0.013(7) 0.003(6) -0.006(8)
C31 0.058(9) 0.061(11) 0.092(13) -0.017(9) -0.018(9) -0.009(8)
C32 0.067(11) 0.063(11) 0.093(13) 0.007(10) 0.001(10) -0.005(9)
C33 0.073(11) 0.077(13) 0.086(13) 0.013(10) 0.009(10) -0.008(10)
C34 0.049(8) 0.044(8) 0.065(9) 0.009(7) 0.000(7) 0.000(7)
C35 0.085(15) 0.075(15) 0.19(3) 0.018(15) -0.006(16) -0.012(12)
C36 0.050(8) 0.072(10) 0.046(7) 0.028(7) -0.015(6) -0.016(7)
C37 0.048(9) 0.099(15) 0.105(14) 0.052(12) -0.014(9) -0.003(9)
C38 0.056(10) 0.097(15) 0.114(15) 0.053(12) -0.015(10) -0.024(10)
C39 0.067(11) 0.073(12) 0.086(12) 0.037(9) -0.038(9) -0.030(9)
C40 0.063(10) 0.064(12) 0.109(14) 0.007(10) -0.003(10) -0.012(9)
C41 0.065(10) 0.071(11) 0.065(9) 0.029(9) 0.012(8) -0.018(9)
C42 0.106(15) 0.067(12) 0.106(15) 0.047(11) -0.050(12) -0.005(11)
C43 0.115(16) 0.139(19) 0.046(9) -0.022(10) 0.042(10) -0.041(14)
C44 0.082(13) 0.109(16) 0.087(13) 0.004(12) -0.038(11) -0.014(12)
C45 0.101(13) 0.049(10) 0.067(10) -0.006(8) 0.005(9) -0.010(9)
C46 0.094(14) 0.099(16) 0.081(12) 0.045(11) -0.010(11) -0.003(12)
C47 0.035(9) 0.19(3) 0.127(18) 0.044(17) 0.020(10) -0.010(12)
C48 0.114(16) 0.061(12) 0.112(16) -0.011(11) 0.015(13) -0.024(12)
La2 0.0398(4) 0.0685(6) 0.0607(5) -0.0111(5) 0.0026(4) 0.0006(4)
Si3 0.065(3) 0.154(6) 0.066(3) -0.031(3) 0.020(2) -0.033(4)
Si4 0.046(2) 0.123(5) 0.095(4) -0.040(4) -0.008(2) 0.007(3)
O2 0.048(3) 0.049(4) 0.046(3) -0.004(3) 0.007(3) 0.000(3)
N6 0.034(6) 0.079(10) 0.073(8) -0.025(7) -0.006(6) -0.001(6)
N7 0.048(7) 0.079(9) 0.055(7) -0.008(7) 0.010(6) 0.018(7)
N8 0.039(6) 0.059(8) 0.068(8) 0.010(6) 0.006(5) 0.002(6)
N9 0.039(6) 0.058(8) 0.071(8) 0.012(6) 0.007(6) 0.001(6)
N10 0.043(7) 0.096(11) 0.070(8) -0.026(8) 0.004(6) -0.012(7)
C49 0.036(7) 0.066(11) 0.072(10) -0.016(8) 0.009(7) -0.002(7)
C50 0.046(4) 0.061(5) 0.053(5) -0.011(4) 0.010(4) -0.004(4)
C51 0.041(8) 0.093(13) 0.080(11) -0.032(10) 0.019(8) -0.001(8)
C52 0.062(11) 0.117(17) 0.090(13) -0.040(12) 0.020(10) -0.004(11)
C53 0.071(11) 0.103(15) 0.061(10) -0.020(9) 0.015(8) -0.025(10)
C54 0.051(4) 0.054(4) 0.050(4) -0.005(3) 0.007(3) -0.002(4)
C55 0.048(3) 0.054(4) 0.051(3) -0.007(3) 0.009(3) -0.002(3)
C61 0.057(4) 0.047(5) 0.043(4) -0.003(4) 0.005(4) 0.007(4)
C60 0.053(8) 0.056(9) 0.061(9) 0.007(7) -0.010(7) 0.001(7)
C59 0.047(8) 0.081(12) 0.056(9) 0.005(8) -0.007(7) 0.008(8)
C58 0.055(8) 0.059(10) 0.050(8) -0.007(6) 0.006(7) 0.004(7)
C57 0.054(4) 0.052(4) 0.048(4) -0.003(3) 0.007(3) 0.002(4)
C56 0.055(3) 0.046(4) 0.039(3) -0.002(3) 0.008(3) 0.008(3)
C62 0.032(6) 0.057(9) 0.068(9) 0.001(8) -0.008(6) -0.013(7)
C63 0.051(8) 0.062(10) 0.077(10) -0.012(8) 0.006(8) 0.004(8)
C64 0.067(11) 0.061(11) 0.121(16) -0.032(11) -0.013(11) 0.007(9)
C65 0.085(13) 0.070(13) 0.129(18) -0.036(12) 0.009(12) 0.000(11)
C66 0.116(18) 0.092(16) 0.090(14) -0.039(12) 0.016(13) 0.001(14)
C67 0.073(12) 0.102(17) 0.091(14) -0.024(12) 0.003(11) -0.012(11)
C68 0.056(10) 0.076(13) 0.095(13) -0.007(10) -0.011(9) -0.005(9)
C69 0.15(2) 0.075(15) 0.16(2) -0.040(15) 0.042(19) -0.005(15)
C70 0.051(9) 0.065(11) 0.084(12) -0.023(9) -0.006(8) 0.005(8)
C71 0.070(10) 0.073(12) 0.074(10) -0.010(9) 0.032(9) 0.006(9)
C72 0.073(11) 0.069(12) 0.067(10) -0.009(8) 0.022(8) -0.001(9)
C73 0.070(11) 0.057(10) 0.077(11) -0.005(8) 0.008(9) -0.003(8)
C74 0.059(10) 0.074(12) 0.102(14) -0.015(11) 0.024(10) 0.019(9)
C75 0.075(11) 0.076(12) 0.061(9) -0.004(9) 0.022(8) 0.010(10)
C76 0.078(12) 0.072(12) 0.086(12) 0.019(10) 0.012(10) 0.001(10)
C77 0.060(9) 0.067(10) 0.048(8) 0.000(7) 0.008(7) 0.018(8)
C78 0.054(8) 0.056(10) 0.062(9) 0.006(7) -0.005(7) 0.002(7)
C79 0.080(12) 0.068(12) 0.078(11) 0.000(9) 0.011(9) 0.004(9)
C80 0.070(10) 0.059(10) 0.059(9) -0.002(7) -0.006(8) 0.021(8)
C81 0.073(11) 0.060(11) 0.066(10) -0.009(8) -0.011(8) 0.023(9)
C82 0.055(8) 0.069(11) 0.060(9) -0.011(8) -0.013(7) 0.002(8)
C83 0.16(2) 0.072(14) 0.087(14) 0.018(11) -0.025(14) 0.031(14)
C84 0.042(7) 0.058(10) 0.073(10) 0.026(8) 0.020(7) -0.003(7)
C85 0.060(10) 0.052(10) 0.102(13) 0.021(9) 0.000(9) -0.017(8)
C86 0.052(7) 0.055(8) 0.132(11) 0.015(8) 0.004(8) 0.003(6)
C87 0.062(7) 0.055(7) 0.134(10) 0.015(7) 0.010(7) -0.001(6)
C88 0.061(8) 0.055(8) 0.128(11) 0.014(8) 0.014(8) -0.008(7)
C89 0.066(10) 0.040(9) 0.096(13) 0.014(8) -0.009(9) -0.006(8)
C90 0.105(11) 0.040(8) 0.144(13) 0.023(9) -0.034(11) -0.010(9)
C91 0.11(2) 0.19(3) 0.16(3) 0.00(2) -0.017(18) -0.04(2)
C92 0.20(3) 0.20(3) 0.090(17) -0.016(19) 0.088(19) 0.01(3)
C93 0.108(17) 0.107(18) 0.123(18) 0.017(14) 0.050(14) -0.024(14)
C94 0.091(15) 0.14(2) 0.125(19) -0.009(16) -0.056(14) -0.013(15)
C95 0.050(11) 0.18(3) 0.16(2) -0.04(2) 0.005(13) 0.038(14)
C96 0.058(10) 0.074(12) 0.109(14) -0.018(11) -0.017(10) 0.005(9)

loop_
_atom_type_symbol
_atom_type_description
_atom_type_scat_dispersion_real
_atom_type_scat_dispersion_imag
_atom_type_scat_source
C C 0.0033 0.0016 'International Tables Vol C Tables 4.2.6.8 and 6.1.1.4'
H H 0.0000 0.0000 'International Tables Vol C Tables 4.2.6.8 and 6.1.1.4'
La La -0.2871 2.4523 'International Tables Vol C Tables 4.2.6.8 and 6.1.1.4'
N N 0.0061 0.0033 'International Tables Vol C Tables 4.2.6.8 and 6.1.1.4'
O O 0.0106 0.0060 'International Tables Vol C Tables 4.2.6.8 and 6.1.1.4'
Si Si 0.0817 0.0704 'International Tables Vol C Tables 4.2.6.8 and 6.1.1.4'

loop_
_geom_angle_atom_site_label_1
_geom_angle_atom_site_label_2
_geom_angle_atom_site_label_3
_geom_angle
_geom_angle_site_symmetry_1
_geom_angle_site_symmetry_3
Si2 La1 Si1 53.61(11) . .
N1 La1 Si1 93.7(3) . .
N1 La1 Si2 102.9(3) . .
N1 La1 C1 26.9(3) . .
N1 La1 C14 145.4(3) . 2_656
N2 La1 Si1 97.2(3) . .
N2 La1 Si2 144.1(2) . .
N2 La1 N1 53.6(4) . .
N2 La1 N3 108.8(4) . 2_656
N2 La1 N4 116.0(4) . 2_656
N2 La1 C1 26.8(4) . .
N2 La1 C14 117.6(4) . 2_656
N3 La1 Si1 99.5(3) 2_656 .
N3 La1 Si2 97.6(2) 2_656 .
N3 La1 N1 159.5(3) 2_656 .
N3 La1 C1 135.1(4) 2_656 .
N3 La1 C14 27.0(4) 2_656 2_656
N4 La1 Si1 141.8(3) 2_656 .
N4 La1 Si2 99.2(3) 2_656 .
N4 La1 N1 120.7(4) 2_656 .
N4 La1 N3 53.5(4) 2_656 2_656
N4 La1 C1 123.3(3) 2_656 .
N4 La1 C14 26.7(4) 2_656 2_656
N5 La1 Si1 25.6(3) . .
N5 La1 Si2 28.2(3) . .
N5 La1 N1 101.2(4) . .
N5 La1 N2 121.4(4) . .
N5 La1 N3 97.4(4) . 2_656
N5 La1 N4 121.7(4) . 2_656
N5 La1 C1 112.6(3) . .
N5 La1 C14 109.4(3) . 2_656
C1 La1 Si1 94.9(2) . .
C1 La1 Si2 124.6(3) . .
C14 La1 Si1 120.9(2) 2_656 .
C14 La1 Si2 97.0(3) 2_656 .
C14 La1 C1 137.0(3) 2_656 .
N5 Si1 La1 36.4(4) . .
N5 Si1 C43 111.9(8) . .
N5 Si1 C44 112.0(8) . .
N5 Si1 C45 108.1(6) . .
C43 Si1 La1 138.4(7) . .
C43 Si1 C44 108.9(10) . .
C44 Si1 La1 109.3(7) . .
C45 Si1 La1 75.0(5) . .
C45 Si1 C43 107.7(9) . .
C45 Si1 C44 108.0(9) . .
N5 Si2 La1 39.8(4) . .
N5 Si2 C46 114.6(7) . .
N5 Si2 C47 113.3(9) . .
N5 Si2 C48 106.5(7) . .
C46 Si2 La1 134.8(7) . .
C46 Si2 C48 105.0(10) . .
C47 Si2 La1 116.0(7) . .
C47 Si2 C46 108.6(10) . .
C47 Si2 C48 108.4(11) . .
C48 Si2 La1 68.1(6) . .
C7 O1 C8 105.1(9) . .
C1 N1 La1 92.5(8) . .
C1 N1 C15 121.7(11) . .
C15 N1 La1 145.6(8) . .
C1 N2 La1 95.6(9) . .
C1 N2 C22 122.1(11) . .
C22 N2 La1 141.2(9) . .
C14 N3 La1 93.4(8) . 2_656
C14 N3 C29 122.5(10) . .
C29 N3 La1 143.5(8) . 2_656
C14 N4 La1 94.3(8) . 2_656
C14 N4 C36 126.2(11) . .
C36 N4 La1 136.0(9) . 2_656
Si1 N5 La1 118.0(6) . .
Si1 N5 Si2 129.3(7) . .
Si2 N5 La1 112.0(5) . .
N1 C1 La1 60.7(7) . .
N1 C1 N2 118.1(12) . .
N1 C1 C2 120.1(11) . .
N2 C1 La1 57.6(7) . .
N2 C1 C2 121.7(13) . .
C2 C1 La1 175.4(8) . .
C3 C2 C1 123.2(11) . .
C3 C2 C7 115.6(11) . .
C7 C2 C1 121.0(10) . .
C2 C3 H3 118.4 . .
C2 C3 C4 123.2(12) . .
C4 C3 H3 118.4 . .
C3 C4 H4 119.6 . .
C5 C4 C3 120.8(11) . .
C5 C4 H4 119.6 . .
C4 C5 H5 120.5 . .
C4 C5 C6 118.9(13) . .
C6 C5 H5 120.5 . .
C5 C6 C9 135.4(13) . .
C7 C6 C5 120.4(12) . .
C7 C6 C9 104.1(10) . .
O1 C7 C2 125.3(10) . .
O1 C7 C6 113.7(11) . .
C6 C7 C2 121.0(10) . .
O1 C8 C9 113.0(10) . .
O1 C8 C13 126.0(10) . .
C13 C8 C9 121.0(12) . .
C8 C9 C6 104.0(11) . .
C10 C9 C6 135.7(11) . .
C10 C9 C8 120.3(11) . .
C9 C10 H10 120.0 . .
C9 C10 C11 120.1(12) . .
C11 C10 H10 120.0 . .
C10 C11 H11 121.0 . .
C10 C11 C12 118.0(14) . .
C12 C11 H11 121.0 . .
C11 C12 H12 117.9 . .
C13 C12 C11 124.1(12) . .
C13 C12 H12 117.9 . .
C8 C13 C14 121.6(11) . .
C12 C13 C8 116.5(11) . .
C12 C13 C14 121.9(11) . .
N3 C14 La1 59.6(6) . 2_656
N3 C14 C13 120.0(11) . .
N4 C14 La1 58.9(6) . 2_656
N4 C14 N3 117.9(11) . .
N4 C14 C13 122.1(11) . .
C13 C14 La1 169.7(9) . 2_656
C16 C15 N1 118.4(14) . .
C20 C15 N1 121.1(13) . .
C20 C15 C16 120.4(14) . .
C15 C16 H16 121.6 . .
C17 C16 C15 116.7(18) . .
C17 C16 H16 121.6 . .
C16 C17 H17 117.3 . .
C18 C17 C16 125.4(19) . .
C18 C17 H17 117.3 . .
C17 C18 C19 116.1(18) . .
C17 C18 C21 123(2) . .
C19 C18 C21 121(2) . .
C18 C19 H19 119.7 . .
C20 C19 C18 121(2) . .
C20 C19 H19 119.7 . .
C15 C20 C19 120.6(16) . .
C15 C20 H20 119.7 . .
C19 C20 H20 119.7 . .
C18 C21 H21A 109.5 . .
C18 C21 H21B 109.5 . .
C18 C21 H21C 109.5 . .
H21A C21 H21B 109.5 . .
H21A C21 H21C 109.5 . .
H21B C21 H21C 109.5 . .
C23 C22 N2 124.6(12) . .
C23 C22 C27 116.1(14) . .
C27 C22 N2 119.0(13) . .
C22 C23 H23 118.3 . .
C22 C23 C24 123.4(15) . .
C24 C23 H23 118.3 . .
C23 C24 H24 120.0 . .
C23 C24 C25 119.9(18) . .
C25 C24 H24 120.0 . .
C24 C25 C28 119.8(18) . .
C26 C25 C24 116.6(17) . .
C26 C25 C28 123.6(16) . .
C25 C26 H26 118.9 . .
C27 C26 C25 122.2(17) . .
C27 C26 H26 118.9 . .
C22 C27 H27 119.2 . .
C26 C27 C22 121.5(16) . .
C26 C27 H27 119.2 . .
C25 C28 H28A 109.5 . .
C25 C28 H28B 109.5 . .
C25 C28 H28C 109.5 . .
H28A C28 H28B 109.5 . .
H28A C28 H28C 109.5 . .
H28B C28 H28C 109.5 . .
N3 C29 C30 125.2(12) . .
N3 C29 C34 119.7(12) . .
C34 C29 C30 114.8(13) . .
C29 C30 H30 118.4 . .
C31 C30 C29 123.2(14) . .
C31 C30 H30 118.4 . .
C30 C31 H31 119.5 . .
C30 C31 C32 121.1(15) . .
C32 C31 H31 119.5 . .
C31 C32 C35 120.4(18) . .
C33 C32 C31 115.4(17) . .
C33 C32 C35 124(2) . .
C32 C33 H33 116.3 . .
C32 C33 C34 127.4(18) . .
C34 C33 H33 116.3 . .
C29 C34 H34 121.0 . .
C33 C34 C29 118.0(15) . .
C33 C34 H34 121.0 . .
C32 C35 H35A 109.5 . .
C32 C35 H35B 109.5 . .
C32 C35 H35C 109.5 . .
H35A C35 H35B 109.5 . .
H35A C35 H35C 109.5 . .
H35B C35 H35C 109.5 . .
C37 C36 N4 117.4(14) . .
C37 C36 C41 117.0(14) . .
C41 C36 N4 125.3(13) . .
C36 C37 H37 120.1 . .
C36 C37 C38 119.9(17) . .
C38 C37 H37 120.1 . .
C37 C38 H38 118.4 . .
C39 C38 C37 123.3(17) . .
C39 C38 H38 118.4 . .
C38 C39 C40 116.7(16) . .
C38 C39 C42 123.3(17) . .
C40 C39 C42 120.0(19) . .
C39 C40 H40 119.0 . .
C39 C40 C41 121.9(17) . .
C41 C40 H40 119.0 . .
C36 C41 H41 119.5 . .
C40 C41 C36 121.1(14) . .
C40 C41 H41 119.5 . .
C39 C42 H42A 109.5 . .
C39 C42 H42B 109.5 . .
C39 C42 H42C 109.5 . .
H42A C42 H42B 109.5 . .
H42A C42 H42C 109.5 . .
H42B C42 H42C 109.5 . .
Si1 C43 H43A 109.5 . .
Si1 C43 H43B 109.5 . .
Si1 C43 H43C 109.5 . .
H43A C43 H43B 109.5 . .
H43A C43 H43C 109.5 . .
H43B C43 H43C 109.5 . .
Si1 C44 H44A 109.5 . .
Si1 C44 H44B 109.5 . .
Si1 C44 H44C 109.5 . .
H44A C44 H44B 109.5 . .
H44A C44 H44C 109.5 . .
H44B C44 H44C 109.5 . .
Si1 C45 H45A 109.5 . .
Si1 C45 H45B 109.5 . .
Si1 C45 H45C 109.5 . .
H45A C45 H45B 109.5 . .
H45A C45 H45C 109.5 . .
H45B C45 H45C 109.5 . .
Si2 C46 H46A 109.5 . .
Si2 C46 H46B 109.5 . .
Si2 C46 H46C 109.5 . .
H46A C46 H46B 109.5 . .
H46A C46 H46C 109.5 . .
H46B C46 H46C 109.5 . .
Si2 C47 H47A 109.5 . .
Si2 C47 H47B 109.5 . .
Si2 C47 H47C 109.5 . .
H47A C47 H47B 109.5 . .
H47A C47 H47C 109.5 . .
H47B C47 H47C 109.5 . .
Si2 C48 H48A 109.5 . .
Si2 C48 H48B 109.5 . .
Si2 C48 H48C 109.5 . .
H48A C48 H48B 109.5 . .
H48A C48 H48C 109.5 . .
H48B C48 H48C 109.5 . .
Si3 La2 Si4 53.94(18) . .
N6 La2 Si3 97.9(3) . .
N6 La2 Si4 97.8(3) . .
N6 La2 N7 52.3(4) . .
N6 La2 N8 157.7(4) . 2
N6 La2 C49 26.2(4) . .
N6 La2 C62 133.3(4) . 2
N7 La2 Si3 97.7(3) . .
N7 La2 Si4 138.5(3) . .
N7 La2 N8 121.6(4) . 2
N7 La2 C49 26.4(4) . .
N7 La2 C62 123.3(3) . 2
N8 La2 Si3 104.4(3) 2 .
N8 La2 Si4 96.7(3) 2 .
N8 La2 C49 145.4(4) 2 .
N8 La2 C62 26.8(4) 2 2
N9 La2 Si3 146.0(3) 2 .
N9 La2 Si4 99.3(3) 2 .
N9 La2 N6 107.2(4) 2 .
N9 La2 N7 115.7(4) 2 .
N9 La2 N8 53.5(4) 2 2
N9 La2 C49 116.3(4) 2 .
N9 La2 C62 26.7(4) 2 2
N10 La2 Si3 27.6(4) . .
N10 La2 Si4 26.4(4) . .
N10 La2 N6 97.1(4) . .
N10 La2 N7 119.1(4) . .
N10 La2 N8 103.4(4) . 2
N10 La2 N9 124.0(5) . 2
N10 La2 C49 107.6(4) . .
N10 La2 C62 115.5(4) . 2
C49 La2 Si3 96.3(3) . .
C49 La2 Si4 118.0(3) . .
C49 La2 C62 135.8(4) . 2
C62 La2 Si3 126.6(3) 2 .
C62 La2 Si4 98.1(3) 2 .
N10 Si3 La2 39.1(5) . .
N10 Si3 C91 115.3(11) . .
N10 Si3 C92 111.9(12) . .
N10 Si3 C93 106.7(8) . .
C91 Si3 La2 140.5(10) . .
C91 Si3 C93 107.6(13) . .
C92 Si3 La2 110.7(10) . .
C92 Si3 C91 107.5(14) . .
C92 Si3 C93 107.4(13) . .
C93 Si3 La2 70.1(6) . .
N10 Si4 La2 36.9(4) . .
N10 Si4 C94 111.6(9) . .
N10 Si4 C95 113.2(10) . .
N10 Si4 C96 107.8(7) . .
C94 Si4 La2 114.4(8) . .
C95 Si4 La2 135.0(8) . .
C95 Si4 C94 108.2(11) . .
C96 Si4 La2 72.7(5) . .
C96 Si4 C94 109.6(11) . .
C96 Si4 C95 106.1(11) . .
C56 O2 C55 101.9(9) . .
C49 N6 La2 94.8(10) . .
C49 N6 C63 124.7(13) . .
C63 N6 La2 140.1(10) . .
C49 N7 La2 94.4(10) . .
C49 N7 C70 126.5(14) . .
C70 N7 La2 136.1(10) . .
C62 N8 La2 94.7(9) . 2
C62 N8 C77 120.3(13) . .
C77 N8 La2 144.5(10) . 2
C62 N9 La2 96.9(9) . 2
C62 N9 C84 120.9(13) . .
C84 N9 La2 140.5(9) . 2
Si3 N10 La2 113.3(8) . .
Si3 N10 Si4 129.6(8) . .
Si4 N10 La2 116.7(7) . .
N6 C49 La2 59.0(8) . .
N6 C49 N7 117.6(15) . .
N6 C49 C50 118.9(14) . .
N7 C49 La2 59.2(8) . .
N7 C49 C50 123.4(15) . .
C50 C49 La2 167.9(9) . .
C51 C50 C49 123.3(13) . .
C51 C50 C55 116.5(13) . .
C55 C50 C49 120.1(12) . .
C50 C51 H51 118.2 . .
C50 C51 C52 123.5(15) . .
C52 C51 H51 118.2 . .
C51 C52 H52 120.0 . .
C51 C52 C53 119.9(16) . .
C53 C52 H52 120.0 . .
C52 C53 H53 121.5 . .
C54 C53 C52 116.9(15) . .
C54 C53 H53 121.5 . .
C53 C54 C55 122.6(14) . .
C53 C54 C57 134.1(13) . .
C55 C54 C57 103.2(11) . .
O2 C55 C50 125.0(12) . .
O2 C55 C54 114.6(12) . .
C54 C55 C50 120.3(12) . .
C60 C61 C56 120.0 . .
C60 C61 C62 116.2(7) . .
C56 C61 C62 123.7(7) . .
C61 C60 H60 120.0 . .
C61 C60 C59 120.0 . .
C59 C60 H60 120.0 . .
C60 C59 H59 120.0 . .
C60 C59 C58 120.0 . .
C58 C59 H59 120.0 . .
C59 C58 H58 120.0 . .
C57 C58 C59 120.0 . .
C57 C58 H58 120.0 . .
C58 C57 C54 136.2(8) . .
C58 C57 C56 120.0 . .
C56 C57 C54 103.8(8) . .
O2 C56 C61 123.5(7) . .
O2 C56 C57 116.5(7) . .
C57 C56 C61 120.0 . .
N8 C62 La2 58.5(8) . 2
N8 C62 C61 120.9(12) . .
N9 C62 La2 56.4(8) . 2
N9 C62 N8 114.9(13) . .
N9 C62 C61 124.2(13) . .
C61 C62 La2 179.2(9) . 2
C64 C63 N6 119.4(14) . .
C64 C63 C68 118.6(16) . .
C68 C63 N6 121.9(14) . .
C63 C64 H64 120.1 . .
C63 C64 C65 119.8(17) . .
C65 C64 H64 120.1 . .
C64 C65 H65 118.4 . .
C64 C65 C66 123(2) . .
C66 C65 H65 118.4 . .
C65 C66 C67 116.4(19) . .
C65 C66 C69 123(2) . .
C67 C66 C69 121(2) . .
C66 C67 H67 120.3 . .
C68 C67 C66 119.5(18) . .
C68 C67 H67 120.3 . .
C63 C68 H68 118.9 . .
C67 C68 C63 122.3(17) . .
C67 C68 H68 118.9 . .
C66 C69 H69A 109.5 . .
C66 C69 H69B 109.5 . .
C66 C69 H69C 109.5 . .
H69A C69 H69B 109.5 . .
H69A C69 H69C 109.5 . .
H69B C69 H69C 109.5 . .
C71 C70 N7 125.2(15) . .
C75 C70 N7 117.9(17) . .
C75 C70 C71 116.3(16) . .
C70 C71 H71 119.3 . .
C72 C71 C70 121.4(15) . .
C72 C71 H71 119.3 . .
C71 C72 H72 119.1 . .
C73 C72 C71 121.7(17) . .
C73 C72 H72 119.1 . .
C72 C73 C74 117.7(17) . .
C72 C73 C76 122.2(17) . .
C74 C73 C76 120.1(16) . .
C73 C74 H74 118.6 . .
C75 C74 C73 122.7(16) . .
C75 C74 H74 118.6 . .
C70 C75 H75 120.1 . .
C74 C75 C70 119.9(17) . .
C74 C75 H75 120.1 . .
C73 C76 H76A 109.5 . .
C73 C76 H76B 109.5 . .
C73 C76 H76C 109.5 . .
H76A C76 H76B 109.5 . .
H76A C76 H76C 109.5 . .
H76B C76 H76C 109.5 . .
C78 C77 N8 123.2(13) . .
C78 C77 C82 116.9(15) . .
C82 C77 N8 119.9(15) . .
C77 C78 H78 119.2 . .
C79 C78 C77 121.5(15) . .
C79 C78 H78 119.2 . .
C78 C79 H79 119.6 . .
C78 C79 C80 120.8(17) . .
C80 C79 H79 119.6 . .
C79 C80 C83 119.4(18) . .
C81 C80 C79 116.3(16) . .
C81 C80 C83 124.3(16) . .
C80 C81 H81 117.6 . .
C80 C81 C82 124.8(15) . .
C82 C81 H81 117.6 . .
C77 C82 H82 120.3 . .
C81 C82 C77 119.4(16) . .
C81 C82 H82 120.3 . .
C80 C83 H83A 109.5 . .
C80 C83 H83B 109.5 . .
C80 C83 H83C 109.5 . .
H83A C83 H83B 109.5 . .
H83A C83 H83C 109.5 . .
H83B C83 H83C 109.5 . .
C85 C84 N9 118.2(15) . .
C89 C84 N9 124.6(14) . .
C89 C84 C85 117.0(16) . .
C84 C85 H85 119.2 . .
C86 C85 C84 121.6(18) . .
C86 C85 H85 119.2 . .
C85 C86 H86 119.0 . .
C85 C86 C87 122.0(18) . .
C87 C86 H86 119.0 . .
C86 C87 C88 115.9(18) . .
C86 C87 C90 123.2(17) . .
C88 C87 C90 120.1(19) . .
C87 C88 H88 119.3 . .
C89 C88 C87 121(2) . .
C89 C88 H88 119.3 . .
C84 C89 C88 122.1(17) . .
C84 C89 H89 119.0 . .
C88 C89 H89 119.0 . .
C87 C90 H90A 109.5 . .
C87 C90 H90B 109.5 . .
C87 C90 H90C 109.5 . .
H90A C90 H90B 109.5 . .
H90A C90 H90C 109.5 . .
H90B C90 H90C 109.5 . .
Si3 C91 H91A 109.5 . .
Si3 C91 H91B 109.5 . .
Si3 C91 H91C 109.5 . .
H91A C91 H91B 109.5 . .
H91A C91 H91C 109.5 . .
H91B C91 H91C 109.5 . .
Si3 C92 H92A 109.5 . .
Si3 C92 H92B 109.5 . .
Si3 C92 H92C 109.5 . .
H92A C92 H92B 109.5 . .
H92A C92 H92C 109.5 . .
H92B C92 H92C 109.5 . .
Si3 C93 H93A 109.5 . .
Si3 C93 H93B 109.5 . .
Si3 C93 H93C 109.5 . .
H93A C93 H93B 109.5 . .
H93A C93 H93C 109.5 . .
H93B C93 H93C 109.5 . .
Si4 C94 H94A 109.5 . .
Si4 C94 H94B 109.5 . .
Si4 C94 H94C 109.5 . .
H94A C94 H94B 109.5 . .
H94A C94 H94C 109.5 . .
H94B C94 H94C 109.5 . .
Si4 C95 H95A 109.5 . .
Si4 C95 H95B 109.5 . .
Si4 C95 H95C 109.5 . .
H95A C95 H95B 109.5 . .
H95A C95 H95C 109.5 . .
H95B C95 H95C 109.5 . .
Si4 C96 H96A 109.5 . .
Si4 C96 H96B 109.5 . .
Si4 C96 H96C 109.5 . .
H96A C96 H96B 109.5 . .
H96A C96 H96C 109.5 . .
H96B C96 H96C 109.5 . .
H22A C223 H22B 109.5 . .
H22A C223 H22C 109.5 . .
H22B C223 H22C 109.5 . .
C224 C223 H22A 109.5 . .
C224 C223 H22B 109.5 . .
C224 C223 H22C 109.5 . .
C225 C224 C223 120.1(15) . .
C225 C224 C229 120.0 . .
C229 C224 C223 119.9(15) . .
C224 C225 H225 120.0 . .
C224 C225 C226 120.0 . .
C226 C225 H225 120.0 . .
C225 C226 H226 120.0 . .
C227 C226 C225 120.0 . .
C227 C226 H226 120.0 . .
C226 C227 H227 120.0 . .
C226 C227 C228 120.0 . .
C228 C227 H227 120.0 . .
C227 C228 H228 120.0 . .
C229 C228 C227 120.0 . .
C229 C228 H228 120.0 . .
C224 C229 H229 120.0 . .
C228 C229 C224 120.0 . .
C228 C229 H229 120.0 . .
H21D C216 H21E 109.5 . .
H21D C216 H21F 109.5 . .
H21E C216 H21F 109.5 . .
C217 C216 H21D 109.5 . .
C217 C216 H21E 109.5 . .
C217 C216 H21F 109.5 . .
C218 C217 C216 121.6(14) . .
C218 C217 C222 120.0 . .
C222 C217 C216 118.4(14) . .
C217 C218 H218 120.0 . .
C219 C218 C217 120.0 . .
C219 C218 H218 120.0 . .
C218 C219 H219 120.0 . .
C220 C219 C218 120.0 . .
C220 C219 H219 120.0 . .
C219 C220 H220 120.0 . .
C221 C220 C219 120.0 . .
C221 C220 H220 120.0 . .
C220 C221 H221 120.0 . .
C220 C221 C222 120.0 . .
C222 C221 H221 120.0 . .
C217 C222 H222 120.0 . .
C221 C222 C217 120.0 . .
C221 C222 H222 120.0 . .
H97A C97 H97B 109.5 . .
H97A C97 H97C 109.5 . .
H97B C97 H97C 109.5 . .
C98 C97 H97A 109.5 . .
C98 C97 H97B 109.5 . .
C98 C97 H97C 109.5 . .
C99 C98 C97 122(4) . .
C103 C98 C97 121(4) . .
C103 C98 C99 117(4) . .
C98 C99 H99 120.2 . .
C98 C99 C100 120(3) . .
C100 C99 H99 120.2 . .
C99 C100 H100 120.6 . .
C101 C100 C99 119(3) . .
C101 C100 H100 120.6 . .
C100 C101 H101 121.7 . .
C102 C101 C100 117(4) . .
C102 C101 H101 121.7 . .
C101 C102 H102 117.9 . .
C103 C102 C101 124(5) . .
C103 C102 H102 117.9 . .
C98 C103 H103 118.8 . .
C102 C103 C98 122(4) . .
C102 C103 H103 118.8 . .
H20A C209 H20B 109.5 . .
H20A C209 H20C 109.5 . .
H20B C209 H20C 109.5 . .
C210 C209 H20A 109.5 . .
C210 C209 H20B 109.5 . .
C210 C209 H20C 109.5 . .
C215 C210 C209 117.3(15) . .
C215 C210 C211 120.0 . .
C211 C210 C209 122.7(15) . .
C210 C215 H215 120.0 . .
C214 C215 C210 120.0 . .
C214 C215 H215 120.0 . .
C215 C214 H214 120.0 . .
C213 C214 C215 120.0 . .
C213 C214 H214 120.0 . .
C214 C213 H213 120.0 . .
C214 C213 C212 120.0 . .
C212 C213 H213 120.0 . .
C213 C212 H212 120.0 . .
C211 C212 C213 120.0 . .
C211 C212 H212 120.0 . .
C210 C211 H211 120.0 . .
C212 C211 C210 120.0 . .
C212 C211 H211 120.0 . .
H10D C104 H10E 109.5 . .
H10D C104 H10F 109.5 . .
H10E C104 H10F 109.5 . .
C105 C104 H10D 109.5 . .
C105 C104 H10E 109.5 . .
C105 C104 H10F 109.5 . .
C106 C105 C104 136(3) . .
C106 C105 C108 120(2) . .
C108 C105 C104 104(3) . .
C105 C106 H106 120.0 . .
C105 C106 C107 120(2) . .
C107 C106 H106 120.0 . .
C106 C107 C106 119(3) 2_556 .
C106 C107 H107 120.7 . .
C106 C107 H107 120.7 2_556 .
C105 C108 C105 122(3) . 2_556
C105 C108 H108 119.0 . .
C105 C108 H108 119.0 2_556 .
C115 C110 C111 120.0 . .
C115 C110 C109 121.6(14) . .
C111 C110 C109 118.3(14) . .
C110 C115 H115 120.0 . .
C114 C115 C110 120.0 . .
C114 C115 H115 120.0 . .
C115 C114 H114 120.0 . .
C115 C114 C113 120.0 . .
C113 C114 H114 120.0 . .
C114 C113 H113 120.0 . .
C112 C113 C114 120.0 . .
C112 C113 H113 120.0 . .
C113 C112 H112 120.0 . .
C113 C112 C111 120.0 . .
C111 C112 H112 120.0 . .
C110 C111 H111 120.0 . .
C112 C111 C110 120.0 . .
C112 C111 H111 120.0 . .
C110 C109 H10A 109.5 . .
C110 C109 H10B 109.5 . .
C110 C109 H10C 109.5 . .
H10A C109 H10B 109.5 . .
H10A C109 H10C 109.5 . .
H10B C109 H10C 109.5 . .
H12A C123 H12B 109.5 . .
H12A C123 H12C 109.5 . .
H12B C123 H12C 109.5 . .
C124 C123 H12A 109.5 . .
C124 C123 H12B 109.5 . .
C124 C123 H12C 109.5 . .
C125 C124 C123 119.4(15) . .
C125 C124 C129 120.0 . .
C129 C124 C123 120.6(15) . .
C124 C125 H125 120.0 . .
C126 C125 C124 120.0 . .
C126 C125 H125 120.0 . .
C125 C126 H126 120.0 . .
C127 C126 C125 120.0 . .
C127 C126 H126 120.0 . .
C126 C127 H127 120.0 . .
C126 C127 C128 120.0 . .
C128 C127 H127 120.0 . .
C127 C128 H128 120.0 . .
C127 C128 C129 120.0 . .
C129 C128 H128 120.0 . .
C124 C129 H129 120.0 . .
C128 C129 C124 120.0 . .
C128 C129 H129 120.0 . .
H11A C116 H11B 109.5 . .
H11A C116 H11C 109.5 . .
H11B C116 H11C 109.5 . .
C117 C116 H11A 109.5 . .
C117 C116 H11B 109.5 . .
C117 C116 H11C 109.5 . .
C122 C117 C116 119.5(15) . .
C122 C117 C118 120.0 . .
C118 C117 C116 120.5(15) . .
C117 C122 H122 120.0 . .
C117 C122 C121 120.0 . .
C121 C122 H122 120.0 . .
C122 C121 H121 120.0 . .
C120 C121 C122 120.0 . .
C120 C121 H121 120.0 . .
C121 C120 H120 120.0 . .
C119 C120 C121 120.0 . .
C119 C120 H120 120.0 . .
C120 C119 H119 120.0 . .
C120 C119 C118 120.0 . .
C118 C119 H119 120.0 . .
C117 C118 H118 120.0 . .
C119 C118 C117 120.0 . .
C119 C118 H118 120.0 . .

loop_
_geom_bond_atom_site_label_1
_geom_bond_atom_site_label_2
_geom_bond_distance
_geom_bond_site_symmetry_2
La1 Si1 3.447(4) .
La1 Si2 3.356(4) .
La1 N1 2.557(11) .
La1 N2 2.487(12) .
La1 N3 2.528(10) 2_656
La1 N4 2.513(10) 2_656
La1 N5 2.319(10) .
La1 C1 2.931(12) .
La1 C14 2.926(12) 2_656
Si1 N5 1.686(11) .
Si1 C43 1.864(17) .
Si1 C44 1.884(18) .
Si1 C45 1.858(16) .
Si2 N5 1.710(12) .
Si2 C46 1.874(16) .
Si2 C47 1.852(17) .
Si2 C48 1.895(19) .
O1 C7 1.332(14) .
O1 C8 1.348(15) .
N1 C1 1.325(17) .
N1 C15 1.424(17) .
N2 C1 1.328(16) .
N2 C22 1.416(18) .
N3 La1 2.528(10) 2_656
N3 C14 1.329(16) .
N3 C29 1.397(17) .
N4 La1 2.514(10) 2_656
N4 C14 1.320(17) .
N4 C36 1.397(18) .
C1 C2 1.507(16) .
C2 C3 1.405(15) .
C2 C7 1.436(18) .
C3 H3 0.9500 .
C3 C4 1.413(18) .
C4 H4 0.9500 .
C4 C5 1.36(2) .
C5 H5 0.9500 .
C5 C6 1.426(16) .
C6 C7 1.418(17) .
C6 C9 1.439(17) .
C8 C9 1.423(16) .
C8 C13 1.391(17) .
C9 C10 1.374(19) .
C10 H10 0.9500 .
C10 C11 1.384(19) .
C11 H11 0.9500 .
C11 C12 1.412(18) .
C12 H12 0.9500 .
C12 C13 1.370(18) .
C13 C14 1.531(16) .
C14 La1 2.926(12) 2_656
C15 C16 1.41(2) .
C15 C20 1.36(2) .
C16 H16 0.9500 .
C16 C17 1.39(2) .
C17 H17 0.9500 .
C17 C18 1.34(3) .
C18 C19 1.42(3) .
C18 C21 1.50(2) .
C19 H19 0.9500 .
C19 C20 1.39(2) .
C20 H20 0.9500 .
C21 H21A 0.9800 .
C21 H21B 0.9800 .
C21 H21C 0.9800 .
C22 C23 1.353(19) .
C22 C27 1.405(17) .
C23 H23 0.9500 .
C23 C24 1.39(2) .
C24 H24 0.9500 .
C24 C25 1.40(2) .
C25 C26 1.38(3) .
C25 C28 1.59(3) .
C26 H26 0.9500 .
C26 C27 1.37(2) .
C27 H27 0.9500 .
C28 H28A 0.9800 .
C28 H28B 0.9800 .
C28 H28C 0.9800 .
C29 C30 1.444(19) .
C29 C34 1.411(18) .
C30 H30 0.9500 .
C30 C31 1.33(2) .
C31 H31 0.9500 .
C31 C32 1.40(2) .
C32 C33 1.34(2) .
C32 C35 1.53(3) .
C33 H33 0.9500 .
C33 C34 1.37(2) .
C34 H34 0.9500 .
C35 H35A 0.9800 .
C35 H35B 0.9800 .
C35 H35C 0.9800 .
C36 C37 1.39(2) .
C36 C41 1.40(2) .
C37 H37 0.9500 .
C37 C38 1.42(2) .
C38 H38 0.9500 .
C38 C39 1.34(3) .
C39 C40 1.39(2) .
C39 C42 1.51(2) .
C40 H40 0.9500 .
C40 C41 1.39(2) .
C41 H41 0.9500 .
C42 H42A 0.9800 .
C42 H42B 0.9800 .
C42 H42C 0.9800 .
C43 H43A 0.9800 .
C43 H43B 0.9800 .
C43 H43C 0.9800 .
C44 H44A 0.9800 .
C44 H44B 0.9800 .
C44 H44C 0.9800 .
C45 H45A 0.9800 .
C45 H45B 0.9800 .
C45 H45C 0.9800 .
C46 H46A 0.9800 .
C46 H46B 0.9800 .
C46 H46C 0.9800 .
C47 H47A 0.9800 .
C47 H47B 0.9800 .
C47 H47C 0.9800 .
C48 H48A 0.9800 .
C48 H48B 0.9800 .
C48 H48C 0.9800 .
La2 Si3 3.374(5) .
La2 Si4 3.449(5) .
La2 N6 2.521(12) .
La2 N7 2.523(12) .
La2 N8 2.552(12) 2
La2 N9 2.502(13) 2
La2 N10 2.316(12) .
La2 C49 2.929(16) .
La2 C62 2.982(15) 2
Si3 N10 1.702(16) .
Si3 C91 1.85(2) .
Si3 C92 1.84(2) .
Si3 C93 1.91(2) .
Si4 N10 1.719(16) .
Si4 C94 1.90(2) .
Si4 C95 1.87(2) .
Si4 C96 1.858(19) .
O2 C55 1.362(16) .
O2 C56 1.341(10) .
N6 C49 1.30(2) .
N6 C63 1.47(2) .
N7 C49 1.305(19) .
N7 C70 1.41(2) .
N8 La2 2.552(12) 2
N8 C62 1.350(19) .
N8 C77 1.402(19) .
N9 La2 2.502(13) 2
N9 C62 1.349(18) .
N9 C84 1.42(2) .
C49 C50 1.52(2) .
C50 C51 1.356(19) .
C50 C55 1.432(19) .
C51 H51 0.9500 .
C51 C52 1.41(2) .
C52 H52 0.9500 .
C52 C53 1.43(2) .
C53 H53 0.9500 .
C53 C54 1.36(2) .
C54 C55 1.418(18) .
C54 C57 1.444(15) .
C61 C60 1.3900 .
C61 C56 1.3900 .
C61 C62 1.522(16) .
C60 H60 0.9500 .
C60 C59 1.3900 .
C59 H59 0.9500 .
C59 C58 1.3900 .
C58 H58 0.9500 .
C58 C57 1.3900 .
C57 C56 1.3900 .
C62 La2 2.982(15) 2
C63 C64 1.35(2) .
C63 C68 1.39(2) .
C64 H64 0.9500 .
C64 C65 1.37(2) .
C65 H65 0.9500 .
C65 C66 1.39(3) .
C66 C67 1.41(3) .
C66 C69 1.49(3) .
C67 H67 0.9500 .
C67 C68 1.35(3) .
C68 H68 0.9500 .
C69 H69A 0.9800 .
C69 H69B 0.9800 .
C69 H69C 0.9800 .
C70 C71 1.41(2) .
C70 C75 1.40(2) .
C71 H71 0.9500 .
C71 C72 1.39(2) .
C72 H72 0.9500 .
C72 C73 1.33(2) .
C73 C74 1.39(2) .
C73 C76 1.50(2) .
C74 H74 0.9500 .
C74 C75 1.38(2) .
C75 H75 0.9500 .
C76 H76A 0.9800 .
C76 H76B 0.9800 .
C76 H76C 0.9800 .
C77 C78 1.40(2) .
C77 C82 1.40(2) .
C78 H78 0.9500 .
C78 C79 1.38(2) .
C79 H79 0.9500 .
C79 C80 1.40(2) .
C80 C81 1.35(2) .
C80 C83 1.52(2) .
C81 H81 0.9500 .
C81 C82 1.36(2) .
C82 H82 0.9500 .
C83 H83A 0.9800 .
C83 H83B 0.9800 .
C83 H83C 0.9800 .
C84 C85 1.41(2) .
C84 C89 1.36(2) .
C85 H85 0.9500 .
C85 C86 1.36(2) .
C86 H86 0.9500 .
C86 C87 1.40(3) .
C87 C88 1.41(2) .
C87 C90 1.59(3) .
C88 H88 0.9500 .
C88 C89 1.38(2) .
C89 H89 0.9500 .
C90 H90A 0.9800 .
C90 H90B 0.9800 .
C90 H90C 0.9800 .
C91 H91A 0.9800 .
C91 H91B 0.9800 .
C91 H91C 0.9800 .
C92 H92A 0.9800 .
C92 H92B 0.9800 .
C92 H92C 0.9800 .
C93 H93A 0.9800 .
C93 H93B 0.9800 .
C93 H93C 0.9800 .
C94 H94A 0.9800 .
C94 H94B 0.9800 .
C94 H94C 0.9800 .
C95 H95A 0.9800 .
C95 H95B 0.9800 .
C95 H95C 0.9800 .
C96 H96A 0.9800 .
C96 H96B 0.9800 .
C96 H96C 0.9800 .
C223 H22A 0.9800 .
C223 H22B 0.9800 .
C223 H22C 0.9800 .
C223 C224 1.512(19) .
C224 C225 1.3900 .
C224 C229 1.3900 .
C225 H225 0.9500 .
C225 C226 1.3900 .
C226 H226 0.9500 .
C226 C227 1.3900 .
C227 H227 0.9500 .
C227 C228 1.3900 .
C228 H228 0.9500 .
C228 C229 1.3900 .
C229 H229 0.9500 .
C216 H21D 0.9800 .
C216 H21E 0.9800 .
C216 H21F 0.9800 .
C216 C217 1.515(19) .
C217 C218 1.3900 .
C217 C222 1.3900 .
C218 H218 0.9500 .
C218 C219 1.3900 .
C219 H219 0.9500 .
C219 C220 1.3900 .
C220 H220 0.9500 .
C220 C221 1.3900 .
C221 H221 0.9500 .
C221 C222 1.3900 .
C222 H222 0.9500 .
C97 H97A 0.9800 .
C97 H97B 0.9800 .
C97 H97C 0.9800 .
C97 C98 1.40(4) .
C98 C99 1.37(4) .
C98 C103 1.36(4) .
C99 H99 0.9500 .
C99 C100 1.42(4) .
C100 H100 0.9500 .
C100 C101 1.38(4) .
C101 H101 0.9500 .
C101 C102 1.35(5) .
C102 H102 0.9500 .
C102 C103 1.28(4) .
C103 H103 0.9500 .
C209 H20A 0.9800 .
C209 H20B 0.9800 .
C209 H20C 0.9800 .
C209 C210 1.49(2) .
C210 C215 1.3900 .
C210 C211 1.3900 .
C215 H215 0.9500 .
C215 C214 1.3900 .
C214 H214 0.9500 .
C214 C213 1.3900 .
C213 H213 0.9500 .
C213 C212 1.3900 .
C212 H212 0.9500 .
C212 C211 1.3900 .
C211 H211 0.9500 .
C104 H10D 0.9800 .
C104 H10E 0.9800 .
C104 H10F 0.9800 .
C104 C105 1.46(5) .
C105 C106 1.31(3) .
C105 C108 1.38(2) .
C106 H106 0.9500 .
C106 C107 1.42(2) .
C107 C106 1.42(2) 2_556
C107 H107 0.9500 .
C108 C105 1.38(2) 2_556
C108 H108 0.9500 .
C110 C115 1.3900 .
C110 C111 1.3900 .
C110 C109 1.495(19) .
C115 H115 0.9500 .
C115 C114 1.3900 .
C114 H114 0.9500 .
C114 C113 1.3900 .
C113 H113 0.9500 .
C113 C112 1.3900 .
C112 H112 0.9500 .
C112 C111 1.3900 .
C111 H111 0.9500 .
C109 H10A 0.9800 .
C109 H10B 0.9800 .
C109 H10C 0.9800 .
C123 H12A 0.9800 .
C123 H12B 0.9800 .
C123 H12C 0.9800 .
C123 C124 1.52(2) .
C124 C125 1.3900 .
C124 C129 1.3900 .
C125 H125 0.9500 .
C125 C126 1.3900 .
C126 H126 0.9500 .
C126 C127 1.3900 .
C127 H127 0.9500 .
C127 C128 1.3900 .
C128 H128 0.9500 .
C128 C129 1.3900 .
C129 H129 0.9500 .
C116 H11A 0.9800 .
C116 H11B 0.9800 .
C116 H11C 0.9800 .
C116 C117 1.490(19) .
C117 C122 1.3900 .
C117 C118 1.3900 .
C122 H122 0.9500 .
C122 C121 1.3900 .
C121 H121 0.9500 .
C121 C120 1.3900 .
C120 H120 0.9500 .
C120 C119 1.3900 .
C119 H119 0.9500 .
C119 C118 1.3900 .
C118 H118 0.9500 .

loop_
_geom_torsion_atom_site_label_1
_geom_torsion_atom_site_label_2
_geom_torsion_atom_site_label_3
_geom_torsion_atom_site_label_4
_geom_torsion
_geom_torsion_site_symmetry_1
_geom_torsion_site_symmetry_4
La1 Si1 N5 Si2 -169.3(13) . .
La1 Si2 N5 Si1 169.8(13) . .
La1 N1 C1 N2 4.4(11) . .
La1 N1 C1 C2 -174.8(9) . .
La1 N1 C15 C16 63(2) . .
La1 N1 C15 C20 -116.2(16) . .
La1 N2 C1 N1 -4.5(11) . .
La1 N2 C1 C2 174.6(9) . .
La1 N2 C22 C23 -108.5(15) . .
La1 N2 C22 C27 64.2(18) . .
La1 N3 C14 N4 9.1(13) 2_656 .
La1 N3 C14 C13 -168.1(10) 2_656 .
La1 N3 C29 C30 -131.9(13) 2_656 .
La1 N3 C29 C34 42(2) 2_656 .
La1 N4 C14 N3 -9.1(13) 2_656 .
La1 N4 C14 C13 168.0(10) 2_656 .
La1 N4 C36 C37 61(2) 2_656 .
La1 N4 C36 C41 -113.3(16) 2_656 .
O1 C8 C9 C6 1.9(15) . .
O1 C8 C9 C10 180.0(13) . .
O1 C8 C13 C12 -177.5(13) . .
O1 C8 C13 C14 2(2) . .
N1 C1 C2 C3 60.1(18) . .
N1 C1 C2 C7 -114.2(14) . .
N1 C15 C16 C17 -179.9(13) . .
N1 C15 C20 C19 -179.0(13) . .
N2 C1 C2 C3 -119.0(14) . .
N2 C1 C2 C7 66.7(16) . .
N2 C22 C23 C24 176.0(14) . .
N2 C22 C27 C26 -175.7(14) . .
N3 C29 C30 C31 179.9(14) . .
N3 C29 C34 C33 -177.7(14) . .
N4 C36 C37 C38 -176.8(17) . .
N4 C36 C41 C40 175.4(15) . .
C1 N1 C15 C16 -124.7(14) . .
C1 N1 C15 C20 56.1(18) . .
C1 N2 C22 C23 56.0(19) . .
C1 N2 C22 C27 -131.3(14) . .
C1 C2 C3 C4 -176.8(13) . .
C1 C2 C7 O1 -3(2) . .
C1 C2 C7 C6 178.4(12) . .
C2 C3 C4 C5 -1(2) . .
C3 C2 C7 O1 -177.5(12) . .
C3 C2 C7 C6 3.7(19) . .
C3 C4 C5 C6 2(2) . .
C4 C5 C6 C7 -1(2) . .
C4 C5 C6 C9 174.7(15) . .
C5 C6 C7 O1 178.9(12) . .
C5 C6 C7 C2 -2(2) . .
C5 C6 C9 C8 -178.4(16) . .
C5 C6 C9 C10 4(3) . .
C6 C9 C10 C11 175.9(16) . .
C7 O1 C8 C9 -0.7(14) . .
C7 O1 C8 C13 179.0(13) . .
C7 C2 C3 C4 -2(2) . .
C7 C6 C9 C8 -2.2(15) . .
C7 C6 C9 C10 -179.8(17) . .
C8 O1 C7 C2 -179.7(12) . .
C8 O1 C7 C6 -0.8(15) . .
C8 C9 C10 C11 -1(2) . .
C8 C13 C14 La1 154(4) . 2_656
C8 C13 C14 N3 -121.3(14) . .
C8 C13 C14 N4 61.7(19) . .
C9 C6 C7 O1 2.0(16) . .
C9 C6 C7 C2 -179.1(12) . .
C9 C8 C13 C12 2(2) . .
C9 C8 C13 C14 -177.8(12) . .
C9 C10 C11 C12 0(2) . .
C10 C11 C12 C13 3(3) . .
C11 C12 C13 C8 -4(2) . .
C11 C12 C13 C14 176.3(14) . .
C12 C13 C14 La1 -26(6) . 2_656
C12 C13 C14 N3 58.7(19) . .
C12 C13 C14 N4 -118.4(16) . .
C13 C8 C9 C6 -177.9(12) . .
C13 C8 C9 C10 0(2) . .
C14 N3 C29 C30 60.0(19) . .
C14 N3 C29 C34 -125.7(14) . .
C14 N4 C36 C37 -146.3(16) . .
C14 N4 C36 C41 40(2) . .
C15 N1 C1 La1 -175.6(14) . .
C15 N1 C1 N2 -171.2(11) . .
C15 N1 C1 C2 9.6(18) . .
C15 C16 C17 C18 -2(2) . .
C16 C15 C20 C19 2(2) . .
C16 C17 C18 C19 4(3) . .
C16 C17 C18 C21 -176.7(16) . .
C17 C18 C19 C20 -2(2) . .
C18 C19 C20 C15 0(2) . .
C20 C15 C16 C17 -1(2) . .
C21 C18 C19 C20 178.0(16) . .
C22 N2 C1 La1 -170.3(13) . .
C22 N2 C1 N1 -174.9(11) . .
C22 N2 C1 C2 4.3(17) . .
C22 C23 C24 C25 0(3) . .
C23 C22 C27 C26 -2(2) . .
C23 C24 C25 C26 -4(3) . .
C23 C24 C25 C28 173.2(16) . .
C24 C25 C26 C27 5(3) . .
C25 C26 C27 C22 -2(3) . .
C27 C22 C23 C24 3(2) . .
C28 C25 C26 C27 -172.3(17) . .
C29 N3 C14 La1 172.9(13) . 2_656
C29 N3 C14 N4 -178.0(12) . .
C29 N3 C14 C13 4.8(18) . .
C29 C30 C31 C32 -4(3) . .
C30 C29 C34 C33 -3(2) . .
C30 C31 C32 C33 -1(3) . .
C30 C31 C32 C35 178.4(17) . .
C31 C32 C33 C34 4(3) . .
C32 C33 C34 C29 -2(3) . .
C34 C29 C30 C31 5(2) . .
C35 C32 C33 C34 -175.7(18) . .
C36 N4 C14 La1 -161.6(17) . 2_656
C36 N4 C14 N3 -170.7(13) . .
C36 N4 C14 C13 6(2) . .
C36 C37 C38 C39 2(3) . .
C37 C36 C41 C40 1(2) . .
C37 C38 C39 C40 -1(3) . .
C37 C38 C39 C42 176.8(19) . .
C38 C39 C40 C41 0(3) . .
C39 C40 C41 C36 0(3) . .
C41 C36 C37 C38 -2(3) . .
C42 C39 C40 C41 -177.9(17) . .
C43 Si1 N5 La1 -144.3(9) . .
C43 Si1 N5 Si2 46.4(12) . .
C44 Si1 N5 La1 93.0(9) . .
C44 Si1 N5 Si2 -76.3(12) . .
C45 Si1 N5 La1 -25.8(9) . .
C45 Si1 N5 Si2 164.9(9) . .
C46 Si2 N5 La1 -131.4(9) . .
C46 Si2 N5 Si1 38.4(13) . .
C47 Si2 N5 La1 103.3(9) . .
C47 Si2 N5 Si1 -86.9(12) . .
C48 Si2 N5 La1 -15.8(9) . .
C48 Si2 N5 Si1 154.0(10) . .
La2 Si3 N10 Si4 172.2(15) . .
La2 Si4 N10 Si3 -171.9(15) . .
La2 N6 C49 N7 9.3(14) . .
La2 N6 C49 C50 -166.2(11) . .
La2 N6 C63 C64 47(3) . .
La2 N6 C63 C68 -135.7(15) . .
La2 N7 C49 N6 -9.3(14) . .
La2 N7 C49 C50 166.0(12) . .
La2 N7 C70 C71 -108.0(18) . .
La2 N7 C70 C75 63(2) . .
La2 N8 C62 N9 3.1(12) 2 .
La2 N8 C62 C61 -179.3(9) 2 .
La2 N8 C77 C78 -112.9(17) 2 .
La2 N8 C77 C82 66(2) 2 .
La2 N9 C62 N8 -3.2(12) 2 .
La2 N9 C62 C61 179.4(9) 2 .
La2 N9 C84 C85 66.5(19) 2 .
La2 N9 C84 C89 -109.5(17) 2 .
La2 C49 C50 C51 -16(6) . .
La2 C49 C50 C55 160(5) . .
N6 C49 C50 C51 61(2) . .
N6 C49 C50 C55 -122.8(16) . .
N6 C63 C64 C65 178.4(19) . .
N6 C63 C68 C67 178.4(18) . .
N7 C49 C50 C51 -114.3(19) . .
N7 C49 C50 C55 62(2) . .
N7 C70 C71 C72 175.4(15) . .
N7 C70 C75 C74 -177.2(15) . .
N8 C77 C78 C79 178.5(15) . .
N8 C77 C82 C81 -177.3(14) . .
N9 C84 C85 C86 -177.5(15) . .
N9 C84 C89 C88 179.3(15) . .
C49 N6 C63 C64 -123.2(19) . .
C49 N6 C63 C68 54(2) . .
C49 N7 C70 C71 47(2) . .
C49 N7 C70 C75 -141.4(16) . .
C49 C50 C51 C52 176.0(17) . .
C49 C50 C55 O2 5(2) . .
C49 C50 C55 C54 -178.5(14) . .
C50 C51 C52 C53 4(3) . .
C51 C50 C55 O2 -178.1(14) . .
C51 C50 C55 C54 -2(2) . .
C51 C52 C53 C54 -6(3) . .
C52 C53 C54 C55 4(3) . .
C52 C53 C54 C57 -179.1(16) . .
C53 C54 C55 O2 176.8(15) . .
C53 C54 C55 C50 0(2) . .
C53 C54 C57 C58 1(3) . .
C53 C54 C57 C56 -177.6(18) . .
C54 C57 C56 O2 1.1(10) . .
C54 C57 C56 C61 179.0(9) . .
C55 O2 C56 C61 -179.6(8) . .
C55 O2 C56 C57 -1.9(11) . .
C55 C50 C51 C52 0(3) . .
C55 C54 C57 C58 178.8(9) . .
C55 C54 C57 C56 0.1(12) . .
C61 C60 C59 C58 0.0 . .
C60 C61 C56 O2 177.7(10) . .
C60 C61 C56 C57 0.0 . .
C60 C61 C62 N8 66.0(13) . .
C60 C61 C62 N9 -116.8(11) . .
C60 C59 C58 C57 0.0 . .
C59 C58 C57 C54 -178.5(13) . .
C59 C58 C57 C56 0.0 . .
C58 C57 C56 O2 -177.8(9) . .
C58 C57 C56 C61 0.0 . .
C57 C54 C55 O2 -1.3(16) . .
C57 C54 C55 C50 -177.8(13) . .
C56 O2 C55 C50 178.2(13) . .
C56 O2 C55 C54 1.9(15) . .
C56 C61 C60 C59 0.0 . .
C56 C61 C62 N8 -116.8(11) . .
C56 C61 C62 N9 60.5(15) . .
C62 N8 C77 C78 55(2) . .
C62 N8 C77 C82 -126.2(14) . .
C62 N9 C84 C85 -132.3(14) . .
C62 N9 C84 C89 52(2) . .
C62 C61 C60 C59 177.4(10) . .
C62 C61 C56 O2 0.5(12) . .
C62 C61 C56 C57 -177.2(10) . .
C63 N6 C49 La2 173.5(16) . .
C63 N6 C49 N7 -177.1(13) . .
C63 N6 C49 C50 7(2) . .
C63 C64 C65 C66 0(4) . .
C64 C63 C68 C67 -4(3) . .
C64 C65 C66 C67 3(4) . .
C64 C65 C66 C69 -179(2) . .
C65 C66 C67 C68 -6(3) . .
C66 C67 C68 C63 7(3) . .
C68 C63 C64 C65 1(3) . .
C69 C66 C67 C68 176(2) . .
C70 N7 C49 La2 -163.1(17) . .
C70 N7 C49 N6 -172.4(14) . .
C70 N7 C49 C50 3(2) . .
C70 C71 C72 C73 -2(3) . .
C71 C70 C75 C74 -5(2) . .
C71 C72 C73 C74 0(3) . .
C71 C72 C73 C76 -178.5(17) . .
C72 C73 C74 C75 -1(3) . .
C73 C74 C75 C70 4(3) . .
C75 C70 C71 C72 4(2) . .
C76 C73 C74 C75 177.2(17) . .
C77 N8 C62 La2 -173.0(14) . 2
C77 N8 C62 N9 -169.9(12) . .
C77 N8 C62 C61 7.6(18) . .
C77 C78 C79 C80 3(3) . .
C78 C77 C82 C81 2(2) . .
C78 C79 C80 C81 -6(2) . .
C78 C79 C80 C83 176.1(16) . .
C79 C80 C81 C82 7(3) . .
C80 C81 C82 C77 -5(2) . .
C82 C77 C78 C79 0(2) . .
C83 C80 C81 C82 -174.7(16) . .
C84 N9 C62 La2 -168.1(14) . 2
C84 N9 C62 N8 -171.3(12) . .
C84 N9 C62 C61 11.3(19) . .
C84 C85 C86 C87 0(3) . .
C85 C84 C89 C88 3(2) . .
C85 C86 C87 C88 -1(3) . .
C85 C86 C87 C90 -171.1(17) . .
C86 C87 C88 C89 3(3) . .
C87 C88 C89 C84 -4(3) . .
C89 C84 C85 C86 -1(2) . .
C90 C87 C88 C89 173.4(17) . .
C91 Si3 N10 La2 -140.4(12) . .
C91 Si3 N10 Si4 31.7(16) . .
C92 Si3 N10 La2 96.3(13) . .
C92 Si3 N10 Si4 -91.6(15) . .
C93 Si3 N10 La2 -20.9(11) . .
C93 Si3 N10 Si4 151.2(12) . .
C94 Si4 N10 La2 102.2(10) . .
C94 Si4 N10 Si3 -69.7(14) . .
C95 Si4 N10 La2 -135.3(10) . .
C95 Si4 N10 Si3 52.7(14) . .
C96 Si4 N10 La2 -18.2(10) . .
C96 Si4 N10 Si3 169.8(10) . .
C223 C224 C225 C226 179.3(11) . .
C223 C224 C229 C228 -179.3(11) . .
C224 C225 C226 C227 0.0 . .
C225 C224 C229 C228 0.0 . .
C225 C226 C227 C228 0.0 . .
C226 C227 C228 C229 0.0 . .
C227 C228 C229 C224 0.0 . .
C229 C224 C225 C226 0.0 . .
C216 C217 C218 C219 180.0(8) . .
C216 C217 C222 C221 -180.0(8) . .
C217 C218 C219 C220 0.0 . .
C218 C217 C222 C221 0.0 . .
C218 C219 C220 C221 0.0 . .
C219 C220 C221 C222 0.0 . .
C220 C221 C222 C217 0.0 . .
C222 C217 C218 C219 0.0 . .
C97 C98 C99 C100 171(3) . .
C97 C98 C103 C102 179(4) . .
C98 C99 C100 C101 10(5) . .
C99 C98 C103 C102 1(6) . .
C99 C100 C101 C102 2(5) . .
C100 C101 C102 C103 -13(7) . .
C101 C102 C103 C98 12(7) . .
C103 C98 C99 C100 -12(5) . .
C209 C210 C215 C214 -179.9(8) . .
C209 C210 C211 C212 179.9(9) . .
C210 C215 C214 C213 0.0 . .
C215 C210 C211 C212 0.0 . .
C215 C214 C213 C212 0.0 . .
C214 C213 C212 C211 0.0 . .
C213 C212 C211 C210 0.0 . .
C211 C210 C215 C214 0.0 . .
C104 C105 C106 C107 -175(3) . .
C104 C105 C108 C105 176(2) . 2_556
C105 C106 C107 C106 0.7(14) . 2_556
C106 C105 C108 C105 0.7(14) . 2_556
C108 C105 C106 C107 -1(3) . .
C110 C115 C114 C113 0.0 . .
C115 C110 C111 C112 0.0 . .
C115 C114 C113 C112 0.0 . .
C114 C113 C112 C111 0.0 . .
C113 C112 C111 C110 0.0 . .
C111 C110 C115 C114 0.0 . .
C109 C110 C115 C114 -177(2) . .
C109 C110 C111 C112 177(2) . .
C123 C124 C125 C126 -179.2(10) . .
C123 C124 C129 C128 179.2(11) . .
C124 C125 C126 C127 0.0 . .
C125 C124 C129 C128 0.0 . .
C125 C126 C127 C128 0.0 . .
C126 C127 C128 C129 0.0 . .
C127 C128 C129 C124 0.0 . .
C129 C124 C125 C126 0.0 . .
C116 C117 C122 C121 179.9(11) . .
C116 C117 C118 C119 -179.9(11) . .
C117 C122 C121 C120 0.0 . .
C122 C117 C118 C119 0.0 . .
C122 C121 C120 C119 0.0 . .
C121 C120 C119 C118 0.0 . .
C120 C119 C118 C117 0.0 . .
C118 C117 C122 C121 0.0 . .
